data_7018752
loop_
_publ_author_name
'Ponniah S, Joseph'
'Kumar Bose, Shubhankar'
'Ghosh, Sundargopal'

_publ_section_title
;
 An eleven-vertex metallaborane with tetracapped pentagonal bipyramidal
 geometry.
;
_journal_issue 13
_journal_name_full 'Dalton transactions (Cambridge, England : 2003)'
_journal_page_first 3627
_journal_page_last 3629
_journal_paper_doi 10.1039/c2dt30087g
_journal_volume 41
_journal_year 2012
_chemical_formula_sum 'C30 H30 B3 Fe4 Mo2 O10 Se2'
_chemical_formula_weight 1156.17
_chemical_name_systematic
;

?

;
_space_group_IT_number 2
_symmetry_cell_setting triclinic
_symmetry_space_group_name_Hall '-P 1'
_symmetry_space_group_name_H-M 'P -1'
_atom_sites_solution_hydrogens geom
_atom_sites_solution_primary direct
_atom_sites_solution_secondary difmap
_audit_creation_method SHELXL-97
_cell_angle_alpha 78.3480(10)
_cell_angle_beta 77.8510(10)
_cell_angle_gamma 62.2650(10)
_cell_formula_units_Z 2
_cell_length_a 11.5317(3)
_cell_length_b 11.5931(3)
_cell_length_c 16.3072(4)
_cell_measurement_reflns_used 8073
_cell_measurement_temperature 273(2)
_cell_measurement_theta_max 28.51
_cell_measurement_theta_min 2.24
_cell_volume 1872.71(8)
_computing_cell_refinement 'APEXII/SAINT, Bruker,2004'
_computing_data_collection 'APEXII, Bruker,2004'
_computing_data_reduction 'SAINT PLUS/XPREP, Bruker,2004'
_computing_molecular_graphics 'ORTEP-3 (Farrugia, 1997)'
_computing_publication_material 'SHELXL-97 (Sheldrick, 1997)'
_computing_structure_refinement 'SHELXL-97 (Sheldrick, 1997)'
_computing_structure_solution 'SHELXS-97 (Sheldrick, 1997)'
_diffrn_ambient_temperature 273(2)
_diffrn_measured_fraction_theta_full 0.987
_diffrn_measured_fraction_theta_max 0.744
_diffrn_measurement_device_type 'Bruker ApexII CCD area detector'
_diffrn_measurement_method 'phi and omega scans'
_diffrn_radiation_monochromator graphite
_diffrn_radiation_source 'fine-focus sealed tube'
_diffrn_radiation_type MoK\a
_diffrn_radiation_wavelength 0.71073
_diffrn_reflns_av_R_equivalents 0.0377
_diffrn_reflns_av_sigmaI/netI 0.0590
_diffrn_reflns_limit_h_max 17
_diffrn_reflns_limit_h_min -11
_diffrn_reflns_limit_k_max 15
_diffrn_reflns_limit_k_min -15
_diffrn_reflns_limit_l_max 22
_diffrn_reflns_limit_l_min -23
_diffrn_reflns_number 28907
_diffrn_reflns_theta_full 25.00
_diffrn_reflns_theta_max 33.30
_diffrn_reflns_theta_min 1.29
_exptl_absorpt_coefficient_mu 4.153
_exptl_absorpt_correction_T_max 0.6815
_exptl_absorpt_correction_T_min 0.4618
_exptl_absorpt_correction_type multi-scan
_exptl_absorpt_process_details 'SADABS (Bruker, 2004)'
_exptl_crystal_colour Red
_exptl_crystal_density_diffrn 2.050
_exptl_crystal_density_method 'not measured'
_exptl_crystal_description Rectangular
_exptl_crystal_F_000 1122
_exptl_crystal_size_max 0.22
_exptl_crystal_size_mid 0.18
_exptl_crystal_size_min 0.10
_refine_diff_density_max 0.783
_refine_diff_density_min -0.826
_refine_diff_density_rms 0.133
_refine_ls_extinction_method none
_refine_ls_goodness_of_fit_ref 0.999
_refine_ls_hydrogen_treatment constr
_refine_ls_matrix_type full
_refine_ls_number_parameters 470
_refine_ls_number_reflns 10767
_refine_ls_number_restraints 0
_refine_ls_restrained_S_all 0.999
_refine_ls_R_factor_all 0.0675
_refine_ls_R_factor_gt 0.0346
_refine_ls_shift/su_max 0.001
_refine_ls_shift/su_mean 0.000
_refine_ls_structure_factor_coef Fsqd
_refine_ls_weighting_details 'calc w=1/[\s^2^(Fo^2^)+(0.0273P)^2^+0.8593P] where P=(Fo^2^+2Fc^2^)/3'
_refine_ls_weighting_scheme calc
_refine_ls_wR_factor_gt 0.0638
_refine_ls_wR_factor_ref 0.0753
_reflns_number_gt 7551
_reflns_number_total 10767
_reflns_threshold_expression >2sigma(I)
_cod_data_source_file c2dt30087g.txt
_cod_data_source_block new
_cod_depositor_comments
;
The following automatic conversions were performed:

'_symmetry_cell_setting' value 'Triclinic' changed to 'triclinic'
according to /home/saulius/struct/CIF-dictionaries/cif_core.dic
dictionary named 'cif_core.dic' version 2.4.1 from 2010-06-29.

Automatic conversion script
Id: cif_fix_values 1715 2011-07-08 13:25:40Z adriana 
;
_cod_original_sg_symbol_H-M P-1
_cod_database_code 7018752

loop_
_symmetry_equiv_pos_as_xyz
'x, y, z'
'-x, -y, -z'

loop_
_atom_site_label
_atom_site_type_symbol
_atom_site_fract_x
_atom_site_fract_y
_atom_site_fract_z
_atom_site_U_iso_or_equiv
_atom_site_adp_type
_atom_site_occupancy
_atom_site_symmetry_multiplicity
_atom_site_calc_flag
_atom_site_refinement_flags
B1 B 0.3495(4) 0.3570(4) 0.2623(2) 0.0274(8) Uani 1 1 d .
B2 B 0.1849(4) 0.4087(4) 0.2589(2) 0.0281(8) Uani 1 1 d .
B3 B 0.1761(4) 0.2672(4) 0.2517(2) 0.0255(8) Uani 1 1 d .
C1 C 0.6482(3) 0.2746(3) 0.2276(2) 0.0342(8) Uani 1 1 d .
C2 C 0.6496(3) 0.2167(4) 0.3122(2) 0.0380(9) Uani 1 1 d .
C3 C 0.7054(3) 0.0799(4) 0.3120(2) 0.0384(9) Uani 1 1 d .
C4 C 0.7369(3) 0.0543(3) 0.2266(2) 0.0347(8) Uani 1 1 d .
C5 C 0.7013(3) 0.1757(4) 0.1745(2) 0.0323(8) Uani 1 1 d .
C6 C 0.6197(4) 0.4169(4) 0.1978(3) 0.0638(14) Uani 1 1 d .
H6A H 0.5448 0.4727 0.2334 0.096 Uiso 1 1 calc R
H6B H 0.6010 0.4386 0.1406 0.096 Uiso 1 1 calc R
H6C H 0.6954 0.4294 0.2008 0.096 Uiso 1 1 calc R
C7 C 0.6189(4) 0.2862(6) 0.3877(3) 0.0781(17) Uani 1 1 d .
H7A H 0.5943 0.2373 0.4371 0.117 Uiso 1 1 calc R
H7B H 0.5472 0.3723 0.3795 0.117 Uiso 1 1 calc R
H7C H 0.6956 0.2937 0.3948 0.117 Uiso 1 1 calc R
C8 C 0.7431(4) -0.0218(5) 0.3876(3) 0.0742(16) Uani 1 1 d .
H8A H 0.8276 -0.0371 0.3994 0.111 Uiso 1 1 calc R
H8B H 0.7480 -0.1021 0.3761 0.111 Uiso 1 1 calc R
H8C H 0.6778 0.0090 0.4356 0.111 Uiso 1 1 calc R
C9 C 0.8073(4) -0.0789(4) 0.1962(4) 0.0722(16) Uani 1 1 d .
H9A H 0.7826 -0.0734 0.1423 0.108 Uiso 1 1 calc R
H9B H 0.7831 -0.1398 0.2362 0.108 Uiso 1 1 calc R
H9C H 0.9011 -0.1086 0.1906 0.108 Uiso 1 1 calc R
C10 C 0.7339(4) 0.1947(5) 0.0801(2) 0.0617(13) Uani 1 1 d .
H10A H 0.6623 0.2709 0.0569 0.093 Uiso 1 1 calc R
H10B H 0.7470 0.1188 0.0571 0.093 Uiso 1 1 calc R
H10C H 0.8132 0.2064 0.0658 0.093 Uiso 1 1 calc R
C11 C 0.2273(3) -0.0623(3) 0.3213(2) 0.0324(8) Uani 1 1 d .
C12 C 0.1487(3) 0.0193(3) 0.2572(3) 0.0367(9) Uani 1 1 d .
C13 C 0.2273(4) -0.0089(4) 0.1779(2) 0.0408(9) Uani 1 1 d .
C14 C 0.3527(4) -0.1110(4) 0.1923(2) 0.0405(9) Uani 1 1 d .
C15 C 0.3532(3) -0.1439(3) 0.2808(2) 0.0345(8) Uani 1 1 d .
C16 C 0.1777(4) -0.0765(4) 0.4136(2) 0.0536(11) Uani 1 1 d .
H16A H 0.1063 0.0056 0.4285 0.080 Uiso 1 1 calc R
H16B H 0.2481 -0.1011 0.4459 0.080 Uiso 1 1 calc R
H16C H 0.1470 -0.1430 0.4257 0.080 Uiso 1 1 calc R
C17 C 0.0022(4) 0.0992(4) 0.2708(3) 0.0637(14) Uani 1 1 d .
H17A H -0.0403 0.0446 0.2720 0.095 Uiso 1 1 calc R
H17B H -0.0240 0.1695 0.2256 0.095 Uiso 1 1 calc R
H17C H -0.0232 0.1349 0.3235 0.095 Uiso 1 1 calc R
C18 C 0.1798(6) 0.0416(5) 0.0927(3) 0.0738(16) Uani 1 1 d .
H18A H 0.1434 -0.0116 0.0806 0.111 Uiso 1 1 calc R
H18B H 0.2526 0.0379 0.0502 0.111 Uiso 1 1 calc R
H18C H 0.1130 0.1308 0.0931 0.111 Uiso 1 1 calc R
C19 C 0.4601(5) -0.1834(5) 0.1262(3) 0.0736(15) Uani 1 1 d .
H19A H 0.4492 -0.2568 0.1170 0.110 Uiso 1 1 calc R
H19B H 0.5445 -0.2142 0.1447 0.110 Uiso 1 1 calc R
H19C H 0.4557 -0.1256 0.0745 0.110 Uiso 1 1 calc R
C20 C 0.4631(4) -0.2545(4) 0.3238(3) 0.0598(13) Uani 1 1 d .
H20A H 0.4527 -0.2406 0.3815 0.090 Uiso 1 1 calc R
H20B H 0.5463 -0.2581 0.2952 0.090 Uiso 1 1 calc R
H20C H 0.4609 -0.3358 0.3221 0.090 Uiso 1 1 calc R
C21 C 0.2504(4) 0.3082(4) 0.0554(2) 0.0419(10) Uani 1 1 d .
C22 C 0.3488(4) 0.4411(4) 0.0986(2) 0.0426(10) Uani 1 1 d .
C23 C 0.1814(4) 0.6596(4) 0.2670(3) 0.0498(11) Uani 1 1 d .
C24 C 0.2779(4) 0.5402(4) 0.4193(3) 0.0446(10) Uani 1 1 d .
C25 C 0.0575(4) 0.5539(4) 0.3829(3) 0.0480(10) Uani 1 1 d .
C26 C 0.0461(4) 0.5843(4) 0.1375(3) 0.0453(10) Uani 1 1 d .
C27 C -0.1054(4) 0.5116(4) 0.2585(3) 0.0570(12) Uani 1 1 d .
C28 C -0.0310(4) 0.4112(4) 0.1105(2) 0.0424(9) Uani 1 1 d .
C29 C 0.3141(3) 0.2741(3) 0.4550(2) 0.0334(8) Uani 1 1 d .
C30 C 0.1123(4) 0.2600(4) 0.4191(2) 0.0367(9) Uani 1 1 d .
Fe1 Fe 0.30569(5) 0.31304(5) 0.14914(3) 0.02750(11) Uani 1 1 d .
Fe2 Fe 0.22189(5) 0.50798(5) 0.33348(3) 0.03231(12) Uani 1 1 d .
Fe3 Fe 0.04253(5) 0.43457(5) 0.18936(3) 0.03333(13) Uani 1 1 d .
Fe4 Fe 0.26361(4) 0.25609(4) 0.36274(3) 0.02350(10) Uani 1 1 d .
Mo1 Mo 0.50898(2) 0.16472(3) 0.252322(16) 0.02129(7) Uani 1 1 d .
Mo2 Mo 0.32955(3) 0.07097(3) 0.249457(16) 0.02191(7) Uani 1 1 d .
O1 O 0.2265(3) 0.3032(3) -0.00836(18) 0.0633(9) Uani 1 1 d .
O2 O 0.3750(3) 0.5258(3) 0.0690(2) 0.0780(11) Uani 1 1 d .
O3 O 0.1540(4) 0.7556(3) 0.2248(3) 0.0876(13) Uani 1 1 d .
O4 O 0.3082(4) 0.5653(3) 0.4724(2) 0.0716(10) Uani 1 1 d .
O5 O -0.0494(3) 0.5854(3) 0.4143(2) 0.0746(10) Uani 1 1 d .
O6 O 0.0475(3) 0.6800(3) 0.1053(2) 0.0666(9) Uani 1 1 d .
O7 O -0.2019(3) 0.5610(4) 0.3005(3) 0.1091(16) Uani 1 1 d .
O8 O -0.0831(3) 0.3982(3) 0.0633(2) 0.0671(9) Uani 1 1 d .
O9 O 0.3463(3) 0.2745(3) 0.51634(17) 0.0489(7) Uani 1 1 d .
O10 O 0.0143(3) 0.2623(3) 0.4529(2) 0.0638(9) Uani 1 1 d .
Se1 Se 0.43146(3) 0.04109(3) 0.37348(2) 0.02516(8) Uani 1 1 d .
Se2 Se 0.47837(3) 0.10600(3) 0.12584(2) 0.02782(8) Uani 1 1 d .

loop_
_atom_site_aniso_label
_atom_site_aniso_U_11
_atom_site_aniso_U_22
_atom_site_aniso_U_33
_atom_site_aniso_U_23
_atom_site_aniso_U_13
_atom_site_aniso_U_12
B1 0.024(2) 0.0272(19) 0.0259(18) -0.0009(15) 0.0002(14) -0.0099(15)
B2 0.028(2) 0.0245(19) 0.0257(19) -0.0024(15) -0.0053(15) -0.0060(16)
B3 0.0212(19) 0.0258(19) 0.0261(18) -0.0042(15) -0.0015(14) -0.0078(15)
C1 0.0235(18) 0.0333(19) 0.050(2) -0.0035(16) -0.0054(15) -0.0166(15)
C2 0.0233(19) 0.061(3) 0.038(2) -0.0164(18) -0.0009(15) -0.0219(17)
C3 0.0225(18) 0.054(2) 0.042(2) 0.0106(18) -0.0117(15) -0.0226(17)
C4 0.0177(17) 0.0311(19) 0.053(2) -0.0084(16) -0.0028(15) -0.0086(14)
C5 0.0206(17) 0.047(2) 0.0309(18) -0.0033(16) 0.0012(13) -0.0190(16)
C6 0.043(3) 0.045(3) 0.110(4) -0.010(3) -0.006(3) -0.027(2)
C7 0.047(3) 0.141(5) 0.068(3) -0.057(3) 0.002(2) -0.046(3)
C8 0.047(3) 0.104(4) 0.072(3) 0.042(3) -0.037(2) -0.043(3)
C9 0.032(2) 0.043(3) 0.135(5) -0.035(3) -0.011(3) -0.002(2)
C10 0.055(3) 0.108(4) 0.037(2) -0.009(2) 0.007(2) -0.054(3)
C11 0.033(2) 0.0319(19) 0.042(2) -0.0062(15) -0.0037(15) -0.0221(15)
C12 0.031(2) 0.033(2) 0.058(2) -0.0076(17) -0.0118(17) -0.0218(16)
C13 0.053(3) 0.040(2) 0.046(2) -0.0088(18) -0.0144(19) -0.0298(19)
C14 0.049(2) 0.034(2) 0.047(2) -0.0159(17) 0.0040(18) -0.0254(18)
C15 0.035(2) 0.0238(18) 0.051(2) -0.0059(16) -0.0086(16) -0.0169(15)
C16 0.071(3) 0.056(3) 0.045(2) -0.007(2) 0.010(2) -0.045(2)
C17 0.030(2) 0.055(3) 0.114(4) -0.011(3) -0.011(2) -0.025(2)
C18 0.118(5) 0.081(4) 0.053(3) -0.002(3) -0.041(3) -0.058(3)
C19 0.087(4) 0.060(3) 0.074(3) -0.042(3) 0.028(3) -0.036(3)
C20 0.054(3) 0.032(2) 0.096(4) 0.001(2) -0.028(3) -0.017(2)
C21 0.031(2) 0.045(2) 0.037(2) -0.0033(17) -0.0068(16) -0.0067(17)
C22 0.040(2) 0.041(2) 0.038(2) 0.0039(17) -0.0022(17) -0.0148(18)
C23 0.048(3) 0.034(2) 0.075(3) -0.007(2) -0.024(2) -0.0177(19)
C24 0.048(2) 0.034(2) 0.055(3) -0.0103(19) -0.0078(19) -0.0180(18)
C25 0.044(3) 0.045(2) 0.058(3) -0.026(2) 0.001(2) -0.018(2)
C26 0.043(2) 0.038(2) 0.044(2) -0.0066(19) -0.0138(18) -0.0054(18)
C27 0.033(2) 0.067(3) 0.058(3) -0.018(2) -0.009(2) -0.006(2)
C28 0.035(2) 0.046(2) 0.041(2) -0.0039(18) -0.0088(17) -0.0124(18)
C29 0.032(2) 0.034(2) 0.0329(19) -0.0048(15) -0.0021(15) -0.0141(15)
C30 0.037(2) 0.039(2) 0.036(2) -0.0116(16) 0.0000(16) -0.0181(17)
Fe1 0.0247(2) 0.0289(3) 0.0230(2) -0.00033(19) -0.00317(18) -0.0080(2)
Fe2 0.0306(3) 0.0257(3) 0.0405(3) -0.0104(2) -0.0018(2) -0.0110(2)
Fe3 0.0238(3) 0.0332(3) 0.0355(3) -0.0046(2) -0.0085(2) -0.0043(2)
Fe4 0.0221(2) 0.0251(2) 0.0225(2) -0.00495(18) -0.00011(17) -0.01016(19)
Mo1 0.01710(13) 0.02356(14) 0.02226(13) -0.00256(10) -0.00166(10) -0.00868(11)
Mo2 0.01997(14) 0.02303(14) 0.02352(14) -0.00478(10) -0.00209(10) -0.00972(11)
O1 0.058(2) 0.083(2) 0.0374(16) -0.0147(15) -0.0194(14) -0.0136(16)
O2 0.086(3) 0.064(2) 0.086(3) 0.0278(19) -0.008(2) -0.050(2)
O3 0.117(3) 0.0433(19) 0.127(3) 0.028(2) -0.072(3) -0.048(2)
O4 0.092(3) 0.072(2) 0.069(2) -0.0242(18) -0.0229(19) -0.041(2)
O5 0.0423(19) 0.093(3) 0.084(2) -0.049(2) 0.0161(17) -0.0212(17)
O6 0.089(3) 0.0369(17) 0.065(2) -0.0002(15) -0.0190(18) -0.0196(17)
O7 0.040(2) 0.158(4) 0.097(3) -0.066(3) 0.010(2) -0.005(2)
O8 0.065(2) 0.087(2) 0.061(2) -0.0122(18) -0.0260(17) -0.0347(18)
O9 0.0624(19) 0.0541(17) 0.0374(15) -0.0076(13) -0.0172(13) -0.0266(14)
O10 0.0450(18) 0.086(2) 0.070(2) -0.0284(18) 0.0241(15) -0.0426(17)
Se1 0.02484(17) 0.02543(17) 0.02499(16) 0.00052(13) -0.00511(12) -0.01160(13)
Se2 0.02344(17) 0.03333(19) 0.02378(16) -0.00792(13) 0.00073(12) -0.00997(14)

loop_
_atom_type_symbol
_atom_type_description
_atom_type_scat_dispersion_real
_atom_type_scat_dispersion_imag
_atom_type_scat_source
H H 0.0000 0.0000 'International Tables Vol C Tables 4.2.6.8 and 6.1.1.4'
B B 0.0013 0.0007 'International Tables Vol C Tables 4.2.6.8 and 6.1.1.4'
Fe Fe 0.3463 0.8444 'International Tables Vol C Tables 4.2.6.8 and 6.1.1.4'
Se Se -0.0929 2.2259 'International Tables Vol C Tables 4.2.6.8 and 6.1.1.4'
Mo Mo -1.6832 0.6857 'International Tables Vol C Tables 4.2.6.8 and 6.1.1.4'
O O 0.0106 0.0060 'International Tables Vol C Tables 4.2.6.8 and 6.1.1.4'
C C 0.0033 0.0016 'International Tables Vol C Tables 4.2.6.8 and 6.1.1.4'

loop_
_geom_angle_atom_site_label_1
_geom_angle_atom_site_label_2
_geom_angle_atom_site_label_3
_geom_angle
B2 B1 Fe2 65.04(17)
B2 B1 Mo1 128.6(3)
Fe2 B1 Mo1 150.40(19)
B2 B1 Fe4 67.52(18)
Fe2 B1 Fe4 78.87(13)
Mo1 B1 Fe4 83.60(13)
B2 B1 Fe1 65.35(18)
Fe2 B1 Fe1 125.66(17)
Mo1 B1 Fe1 81.00(13)
Fe4 B1 Fe1 101.32(17)
B1 B2 B3 103.5(3)
B1 B2 Fe2 65.90(19)
B3 B2 Fe2 145.8(2)
B1 B2 Fe3 147.0(3)
B3 B2 Fe3 65.29(18)
Fe2 B2 Fe3 140.32(18)
B1 B2 Fe1 68.70(18)
B3 B2 Fe1 66.21(17)
Fe2 B2 Fe1 129.4(2)
Fe3 B2 Fe1 78.58(13)
B1 B2 Fe4 66.00(17)
B3 B2 Fe4 67.71(17)
Fe2 B2 Fe4 78.60(13)
Fe3 B2 Fe4 127.7(2)
Fe1 B2 Fe4 102.29(14)
B2 B3 Fe3 65.46(17)
B2 B3 Mo2 129.4(2)
Fe3 B3 Mo2 149.32(19)
B2 B3 Fe1 66.88(18)
Fe3 B3 Fe1 78.89(13)
Mo2 B3 Fe1 83.99(13)
B2 B3 Fe4 66.16(17)
Fe3 B3 Fe4 126.49(18)
Mo2 B3 Fe4 81.77(12)
Fe1 B3 Fe4 101.82(16)
C5 C1 C2 109.0(3)
C5 C1 C6 124.5(4)
C2 C1 C6 125.5(4)
C5 C1 Mo1 71.0(2)
C2 C1 Mo1 72.7(2)
C6 C1 Mo1 131.3(2)
C1 C2 C3 107.7(3)
C1 C2 C7 125.6(4)
C3 C2 C7 125.9(4)
C1 C2 Mo1 73.2(2)
C3 C2 Mo1 70.7(2)
C7 C2 Mo1 129.4(3)
C2 C3 C4 107.8(3)
C2 C3 C8 126.0(4)
C4 C3 C8 125.7(4)
C2 C3 Mo1 74.78(19)
C4 C3 Mo1 70.87(19)
C8 C3 Mo1 126.6(3)
C5 C4 C3 108.0(3)
C5 C4 C9 125.6(4)
C3 C4 C9 126.1(4)
C5 C4 Mo1 74.19(18)
C3 C4 Mo1 73.67(19)
C9 C4 Mo1 122.3(3)
C1 C5 C4 107.4(3)
C1 C5 C10 125.6(4)
C4 C5 C10 126.3(4)
C1 C5 Mo1 74.8(2)
C4 C5 Mo1 70.58(19)
C10 C5 Mo1 127.4(3)
C1 C6 H6A 109.5
C1 C6 H6B 109.5
H6A C6 H6B 109.5
C1 C6 H6C 109.5
H6A C6 H6C 109.5
H6B C6 H6C 109.5
C2 C7 H7A 109.5
C2 C7 H7B 109.5
H7A C7 H7B 109.5
C2 C7 H7C 109.5
H7A C7 H7C 109.5
H7B C7 H7C 109.5
C3 C8 H8A 109.5
C3 C8 H8B 109.5
H8A C8 H8B 109.5
C3 C8 H8C 109.5
H8A C8 H8C 109.5
H8B C8 H8C 109.5
C4 C9 H9A 109.5
C4 C9 H9B 109.5
H9A C9 H9B 109.5
C4 C9 H9C 109.5
H9A C9 H9C 109.5
H9B C9 H9C 109.5
C5 C10 H10A 109.5
C5 C10 H10B 109.5
H10A C10 H10B 109.5
C5 C10 H10C 109.5
H10A C10 H10C 109.5
H10B C10 H10C 109.5
C12 C11 C15 107.4(3)
C12 C11 C16 125.5(3)
C15 C11 C16 126.2(3)
C12 C11 Mo2 74.3(2)
C15 C11 Mo2 71.7(2)
C16 C11 Mo2 128.0(3)
C13 C12 C11 108.3(3)
C13 C12 C17 125.5(4)
C11 C12 C17 125.0(4)
C13 C12 Mo2 71.9(2)
C11 C12 Mo2 70.94(19)
C17 C12 Mo2 132.6(3)
C14 C13 C12 108.1(3)
C14 C13 C18 124.6(4)
C12 C13 C18 126.3(4)
C14 C13 Mo2 72.0(2)
C12 C13 Mo2 73.6(2)
C18 C13 Mo2 128.8(3)
C13 C14 C15 107.9(3)
C13 C14 C19 125.9(4)
C15 C14 C19 125.7(4)
C13 C14 Mo2 73.4(2)
C15 C14 Mo2 71.6(2)
C19 C14 Mo2 126.5(3)
C14 C15 C11 108.3(3)
C14 C15 C20 125.7(4)
C11 C15 C20 125.8(4)
C14 C15 Mo2 73.3(2)
C11 C15 Mo2 73.09(19)
C20 C15 Mo2 124.1(3)
C11 C16 H16A 109.5
C11 C16 H16B 109.5
H16A C16 H16B 109.5
C11 C16 H16C 109.5
H16A C16 H16C 109.5
H16B C16 H16C 109.5
C12 C17 H17A 109.5
C12 C17 H17B 109.5
H17A C17 H17B 109.5
C12 C17 H17C 109.5
H17A C17 H17C 109.5
H17B C17 H17C 109.5
C13 C18 H18A 109.5
C13 C18 H18B 109.5
H18A C18 H18B 109.5
C13 C18 H18C 109.5
H18A C18 H18C 109.5
H18B C18 H18C 109.5
C14 C19 H19A 109.5
C14 C19 H19B 109.5
H19A C19 H19B 109.5
C14 C19 H19C 109.5
H19A C19 H19C 109.5
H19B C19 H19C 109.5
C15 C20 H20A 109.5
C15 C20 H20B 109.5
H20A C20 H20B 109.5
C15 C20 H20C 109.5
H20A C20 H20C 109.5
H20B C20 H20C 109.5
O1 C21 Fe1 173.6(4)
O2 C22 Fe1 177.2(4)
O3 C23 Fe2 178.9(4)
O4 C24 Fe2 177.1(4)
O5 C25 Fe2 179.0(5)
O6 C26 Fe3 179.2(4)
O7 C27 Fe3 177.7(4)
O8 C28 Fe3 176.7(4)
O9 C29 Fe4 173.7(3)
O10 C30 Fe4 177.8(3)
C22 Fe1 C21 91.64(18)
C22 Fe1 B3 142.73(16)
C21 Fe1 B3 104.59(17)
C22 Fe1 B2 96.68(17)
C21 Fe1 B2 127.35(15)
B3 Fe1 B2 46.91(15)
C22 Fe1 B1 82.33(16)
C21 Fe1 B1 169.74(15)
B3 Fe1 B1 76.08(14)
B2 Fe1 B1 45.95(14)
C22 Fe1 Se2 111.75(12)
C21 Fe1 Se2 86.43(11)
B3 Fe1 Se2 102.70(10)
B2 Fe1 Se2 135.66(9)
B1 Fe1 Se2 103.49(9)
C22 Fe1 Fe3 104.26(12)
C21 Fe1 Fe3 78.49(12)
B3 Fe1 Fe3 49.02(9)
B2 Fe1 Fe3 49.04(10)
B1 Fe1 Fe3 94.90(9)
Se2 Fe1 Fe3 141.22(3)
C22 Fe1 Mo1 101.39(12)
C21 Fe1 Mo1 141.66(11)
B3 Fe1 Mo1 86.49(9)
B2 Fe1 Mo1 87.10(9)
B1 Fe1 Mo1 48.29(9)
Se2 Fe1 Mo1 55.240(13)
Fe3 Fe1 Mo1 130.88(2)
C22 Fe1 Mo2 158.94(12)
C21 Fe1 Mo2 102.93(13)
B3 Fe1 Mo2 47.74(9)
B2 Fe1 Mo2 86.59(10)
B1 Fe1 Mo2 85.18(10)
Se2 Fe1 Mo2 55.127(14)
Fe3 Fe1 Mo2 93.616(19)
Mo1 Fe1 Mo2 57.882(12)
C25 Fe2 C23 93.6(2)
C25 Fe2 C24 95.42(19)
C23 Fe2 C24 100.37(18)
C25 Fe2 B2 86.54(17)
C23 Fe2 B2 98.96(17)
C24 Fe2 B2 160.41(16)
C25 Fe2 B1 132.00(17)
C23 Fe2 B1 108.57(18)
C24 Fe2 B1 120.31(16)
B2 Fe2 B1 49.06(15)
C25 Fe2 Fe4 89.03(14)
C23 Fe2 Fe4 151.46(13)
C24 Fe2 Fe4 107.68(12)
B2 Fe2 Fe4 52.79(10)
B1 Fe2 Fe4 52.01(11)
C27 Fe3 C26 95.0(2)
C27 Fe3 C28 97.45(19)
C26 Fe3 C28 96.63(18)
C27 Fe3 B3 110.65(18)
C26 Fe3 B3 133.54(17)
C28 Fe3 B3 116.55(16)
C27 Fe3 B2 101.81(17)
C26 Fe3 B2 88.86(17)
C28 Fe3 B2 159.44(16)
B3 Fe3 B2 49.26(15)
C27 Fe3 Fe1 153.95(14)
C26 Fe3 Fe1 88.51(13)
C28 Fe3 Fe1 107.78(12)
B3 Fe3 Fe1 52.09(10)
B2 Fe3 Fe1 52.38(10)
C30 Fe4 C29 93.00(16)
C30 Fe4 B1 144.29(15)
C29 Fe4 B1 102.36(16)
C30 Fe4 B2 98.73(16)
C29 Fe4 B2 126.53(15)
B1 Fe4 B2 46.49(14)
C30 Fe4 B3 83.35(15)
C29 Fe4 B3 170.59(14)
B1 Fe4 B3 76.29(15)
B2 Fe4 B3 46.12(14)
C30 Fe4 Se1 109.92(12)
C29 Fe4 Se1 86.37(11)
B1 Fe4 Se1 103.13(10)
B2 Fe4 Se1 135.27(10)
B3 Fe4 Se1 103.03(9)
C30 Fe4 Fe2 104.90(12)
C29 Fe4 Fe2 77.94(11)
B1 Fe4 Fe2 49.11(10)
B2 Fe4 Fe2 48.61(11)
B3 Fe4 Fe2 94.57(10)
Se1 Fe4 Fe2 142.38(2)
C30 Fe4 Mo2 100.87(12)
C29 Fe4 Mo2 141.36(11)
B1 Fe4 Mo2 87.00(10)
B2 Fe4 Mo2 86.97(10)
B3 Fe4 Mo2 48.04(9)
Se1 Fe4 Mo2 55.018(13)
Fe2 Fe4 Mo2 130.99(2)
C30 Fe4 Mo1 158.11(12)
C29 Fe4 Mo1 101.36(11)
B1 Fe4 Mo1 47.95(9)
B2 Fe4 Mo1 85.98(10)
B3 Fe4 Mo1 84.73(9)
Se1 Fe4 Mo1 55.379(13)
Fe2 Fe4 Mo1 94.283(18)
Mo2 Fe4 Mo1 57.830(11)
B1 Mo1 C4 142.26(14)
B1 Mo1 C3 125.29(15)
C4 Mo1 C3 35.46(13)
B1 Mo1 C5 111.01(14)
C4 Mo1 C5 35.23(12)
C3 Mo1 C5 58.32(12)
B1 Mo1 C2 92.00(14)
C4 Mo1 C2 57.95(12)
C3 Mo1 C2 34.47(13)
C5 Mo1 C2 57.45(12)
B1 Mo1 C1 84.80(13)
C4 Mo1 C1 57.47(12)
C3 Mo1 C1 57.13(12)
C5 Mo1 C1 34.20(12)
C2 Mo1 C1 34.06(12)
B1 Mo1 Se2 102.73(10)
C4 Mo1 Se2 93.37(9)
C3 Mo1 Se2 127.37(10)
C5 Mo1 Se2 87.23(8)
C2 Mo1 Se2 144.67(9)
C1 Mo1 Se2 114.84(9)
B1 Mo1 Se1 99.65(10)
C4 Mo1 Se1 108.24(9)
C3 Mo1 Se1 87.10(9)
C5 Mo1 Se1 142.84(8)
C2 Mo1 Se1 102.37(9)
C1 Mo1 Se1 136.41(9)
Se2 Mo1 Se1 106.444(16)
B1 Mo1 Mo2 89.50(11)
C4 Mo1 Mo2 127.24(9)
C3 Mo1 Mo2 134.11(9)
C5 Mo1 Mo2 141.66(9)
C2 Mo1 Mo2 157.42(9)
C1 Mo1 Mo2 167.81(9)
Se2 Mo1 Mo2 56.002(11)
Se1 Mo1 Mo2 55.232(11)
B1 Mo1 Fe1 50.72(10)
C4 Mo1 Fe1 134.52(10)
C3 Mo1 Fe1 163.11(9)
C5 Mo1 Fe1 106.10(8)
C2 Mo1 Fe1 133.63(10)
C1 Mo1 Fe1 106.56(8)
Se2 Mo1 Fe1 52.051(13)
Se1 Mo1 Fe1 109.518(16)
Mo2 Mo1 Fe1 61.763(13)
B1 Mo1 Fe4 48.45(10)
C4 Mo1 Fe4 152.55(10)
C3 Mo1 Fe4 117.99(9)
C5 Mo1 Fe4 155.15(9)
C2 Mo1 Fe4 104.52(8)
C1 Mo1 Fe4 121.30(9)
Se2 Mo1 Fe4 109.306(15)
Se1 Mo1 Fe4 51.389(12)
Mo2 Mo1 Fe4 60.708(12)
Fe1 Mo1 Fe4 72.915(14)
B3 Mo2 C15 138.91(14)
B3 Mo2 C11 104.73(14)
C15 Mo2 C11 35.20(12)
B3 Mo2 C14 132.12(14)
C15 Mo2 C14 35.16(13)
C11 Mo2 C14 58.38(13)
B3 Mo2 C13 97.51(14)
C15 Mo2 C13 58.04(13)
C11 Mo2 C13 58.08(13)
C14 Mo2 C13 34.63(13)
B3 Mo2 C12 83.17(13)
C15 Mo2 C12 57.73(12)
C11 Mo2 C12 34.72(12)
C14 Mo2 C12 57.46(13)
C13 Mo2 C12 34.48(13)
B3 Mo2 Se1 102.02(10)
C15 Mo2 Se1 90.00(9)
C11 Mo2 Se1 90.61(9)
C14 Mo2 Se1 120.94(10)
C13 Mo2 Se1 146.60(10)
C12 Mo2 Se1 121.97(9)
B3 Mo2 Se2 99.47(10)
C15 Mo2 Se2 114.60(9)
C11 Mo2 Se2 146.54(9)
C14 Mo2 Se2 88.23(10)
C13 Mo2 Se2 96.39(10)
C12 Mo2 Se2 129.73(10)
Se1 Mo2 Se2 106.675(15)
B3 Mo2 Mo1 88.70(11)
C15 Mo2 Mo1 129.11(9)
C11 Mo2 Mo1 146.39(9)
C14 Mo2 Mo1 131.47(10)
C13 Mo2 Mo1 151.72(10)
C12 Mo2 Mo1 171.05(9)
Se1 Mo2 Mo1 56.157(11)
Se2 Mo2 Mo1 55.330(11)
B3 Mo2 Fe4 50.19(10)
C15 Mo2 Fe4 128.54(9)
C11 Mo2 Fe4 103.84(9)
C14 Mo2 Fe4 162.06(10)
C13 Mo2 Fe4 140.60(10)
C12 Mo2 Fe4 110.07(9)
Se1 Mo2 Fe4 51.869(12)
Se2 Mo2 Fe4 109.389(16)
Mo1 Mo2 Fe4 61.462(12)
B3 Mo2 Fe1 48.27(10)
C15 Mo2 Fe1 158.49(9)
C11 Mo2 Fe1 148.48(8)
C14 Mo2 Fe1 123.33(10)
C13 Mo2 Fe1 104.17(9)
C12 Mo2 Fe1 115.67(9)
Se1 Mo2 Fe1 109.079(16)
Se2 Mo2 Fe1 51.370(13)
Mo1 Mo2 Fe1 60.355(12)
Fe4 Mo2 Fe1 72.649(14)
Fe4 Se1 Mo2 73.113(15)
Fe4 Se1 Mo1 73.232(15)
Mo2 Se1 Mo1 68.612(12)
Fe1 Se2 Mo1 72.709(16)
Fe1 Se2 Mo2 73.503(16)
Mo1 Se2 Mo2 68.668(12)

loop_
_geom_bond_atom_site_label_1
_geom_bond_atom_site_label_2
_geom_bond_distance
B1 B2 1.713(5)
B1 Fe2 2.069(4)
B1 Mo1 2.141(4)
B1 Fe4 2.157(4)
B1 Fe1 2.220(4)
B2 B3 1.720(6)
B2 Fe2 2.055(4)
B2 Fe3 2.065(4)
B2 Fe1 2.165(4)
B2 Fe4 2.182(4)
B3 Fe3 2.062(4)
B3 Mo2 2.137(3)
B3 Fe1 2.154(4)
B3 Fe4 2.207(4)
C1 C5 1.401(5)
C1 C2 1.407(5)
C1 C6 1.518(5)
C1 Mo1 2.406(4)
C2 C3 1.407(5)
C2 C7 1.497(5)
C2 Mo1 2.400(4)
C3 C4 1.419(5)
C3 C8 1.503(5)
C3 Mo1 2.348(3)
C4 C5 1.414(5)
C4 C9 1.504(5)
C4 Mo1 2.311(3)
C5 C10 1.502(5)
C5 Mo1 2.358(3)
C6 H6A 0.9600
C6 H6B 0.9600
C6 H6C 0.9600
C7 H7A 0.9600
C7 H7B 0.9600
C7 H7C 0.9600
C8 H8A 0.9600
C8 H8B 0.9600
C8 H8C 0.9600
C9 H9A 0.9600
C9 H9B 0.9600
C9 H9C 0.9600
C10 H10A 0.9600
C10 H10B 0.9600
C10 H10C 0.9600
C11 C12 1.418(5)
C11 C15 1.418(5)
C11 C16 1.498(5)
C11 Mo2 2.353(3)
C12 C13 1.414(5)
C12 C17 1.493(5)
C12 Mo2 2.397(3)
C13 C14 1.408(5)
C13 C18 1.505(5)
C13 Mo2 2.375(4)
C14 C15 1.417(5)
C14 C19 1.495(5)
C14 Mo2 2.357(4)
C15 C20 1.497(5)
C15 Mo2 2.335(3)
C16 H16A 0.9600
C16 H16B 0.9600
C16 H16C 0.9600
C17 H17A 0.9600
C17 H17B 0.9600
C17 H17C 0.9600
C18 H18A 0.9600
C18 H18B 0.9600
C18 H18C 0.9600
C19 H19A 0.9600
C19 H19B 0.9600
C19 H19C 0.9600
C20 H20A 0.9600
C20 H20B 0.9600
C20 H20C 0.9600
C21 O1 1.149(4)
C21 Fe1 1.795(4)
C22 O2 1.145(5)
C22 Fe1 1.775(4)
C23 O3 1.125(5)
C23 Fe2 1.779(4)
C24 O4 1.132(5)
C24 Fe2 1.825(4)
C25 O5 1.142(5)
C25 Fe2 1.766(4)
C26 O6 1.134(5)
C26 Fe3 1.786(5)
C27 O7 1.132(5)
C27 Fe3 1.777(4)
C28 O8 1.142(4)
C28 Fe3 1.806(4)
C29 O9 1.140(4)
C29 Fe4 1.803(4)
C30 O10 1.139(4)
C30 Fe4 1.777(4)
Fe1 Se2 2.3393(5)
Fe1 Fe3 2.6796(7)
Fe1 Mo1 2.8325(5)
Fe1 Mo2 2.8712(5)
Fe2 Fe4 2.6857(7)
Fe4 Se1 2.3379(5)
Fe4 Mo2 2.8440(5)
Fe4 Mo1 2.8647(5)
Mo1 Se2 2.4372(4)
Mo1 Se1 2.4621(4)
Mo1 Mo2 2.7603(4)
Mo2 Se1 2.4352(4)
Mo2 Se2 2.4568(4)

loop_
_geom_torsion_atom_site_label_1
_geom_torsion_atom_site_label_2
_geom_torsion_atom_site_label_3
_geom_torsion_atom_site_label_4
_geom_torsion
Fe2 B1 B2 B3 -145.5(2)
Mo1 B1 B2 B3 3.3(4)
Fe4 B1 B2 B3 -57.7(2)
Fe1 B1 B2 B3 57.4(2)
Mo1 B1 B2 Fe2 148.8(3)
Fe4 B1 B2 Fe2 87.84(11)
Fe1 B1 B2 Fe2 -157.09(16)
Fe2 B1 B2 Fe3 149.2(5)
Mo1 B1 B2 Fe3 -62.0(6)
Fe4 B1 B2 Fe3 -123.0(5)
Fe1 B1 B2 Fe3 -7.9(4)
Fe2 B1 B2 Fe1 157.09(16)
Mo1 B1 B2 Fe1 -54.1(2)
Fe4 B1 B2 Fe1 -115.07(13)
Fe2 B1 B2 Fe4 -87.84(11)
Mo1 B1 B2 Fe4 61.0(2)
Fe1 B1 B2 Fe4 115.07(13)
B1 B2 B3 Fe3 -147.0(2)
Fe2 B2 B3 Fe3 146.1(4)
Fe1 B2 B3 Fe3 -87.97(11)
Fe4 B2 B3 Fe3 156.43(15)
B1 B2 B3 Mo2 1.1(4)
Fe2 B2 B3 Mo2 -65.8(5)
Fe3 B2 B3 Mo2 148.1(3)
Fe1 B2 B3 Mo2 60.1(2)
Fe4 B2 B3 Mo2 -55.5(2)
B1 B2 B3 Fe1 -59.0(2)
Fe2 B2 B3 Fe1 -125.9(4)
Fe3 B2 B3 Fe1 87.97(11)
Fe4 B2 B3 Fe1 -115.60(12)
B1 B2 B3 Fe4 56.6(2)
Fe2 B2 B3 Fe4 -10.3(4)
Fe3 B2 B3 Fe4 -156.43(15)
Fe1 B2 B3 Fe4 115.60(12)
C5 C1 C2 C3 0.6(4)
C6 C1 C2 C3 -168.4(3)
Mo1 C1 C2 C3 62.7(2)
C5 C1 C2 C7 171.0(4)
C6 C1 C2 C7 2.1(6)
Mo1 C1 C2 C7 -126.8(4)
C5 C1 C2 Mo1 -62.1(2)
C6 C1 C2 Mo1 128.9(4)
C1 C2 C3 C4 -0.7(4)
C7 C2 C3 C4 -171.1(4)
Mo1 C2 C3 C4 63.7(2)
C1 C2 C3 C8 171.2(3)
C7 C2 C3 C8 0.8(6)
Mo1 C2 C3 C8 -124.5(4)
C1 C2 C3 Mo1 -64.4(2)
C7 C2 C3 Mo1 125.2(4)
C2 C3 C4 C5 0.5(4)
C8 C3 C4 C5 -171.3(3)
Mo1 C3 C4 C5 66.8(2)
C2 C3 C4 C9 175.3(3)
C8 C3 C4 C9 3.4(6)
Mo1 C3 C4 C9 -118.4(4)
C2 C3 C4 Mo1 -66.2(2)
C8 C3 C4 Mo1 121.9(4)
C2 C1 C5 C4 -0.3(4)
C6 C1 C5 C4 168.8(3)
Mo1 C1 C5 C4 -63.5(2)
C2 C1 C5 C10 -171.4(3)
C6 C1 C5 C10 -2.3(6)
Mo1 C1 C5 C10 125.3(4)
C2 C1 C5 Mo1 63.2(2)
C6 C1 C5 Mo1 -127.7(3)
C3 C4 C5 C1 -0.2(4)
C9 C4 C5 C1 -175.0(3)
Mo1 C4 C5 C1 66.3(2)
C3 C4 C5 C10 170.9(3)
C9 C4 C5 C10 -3.9(6)
Mo1 C4 C5 C10 -122.6(4)
C3 C4 C5 Mo1 -66.4(2)
C9 C4 C5 Mo1 118.8(4)
C15 C11 C12 C13 -2.0(4)
C16 C11 C12 C13 -171.6(3)
Mo2 C11 C12 C13 62.6(3)
C15 C11 C12 C17 166.2(4)
C16 C11 C12 C17 -3.4(6)
Mo2 C11 C12 C17 -129.2(4)
C15 C11 C12 Mo2 -64.6(2)
C16 C11 C12 Mo2 125.8(4)
C11 C12 C13 C14 2.2(4)
C17 C12 C13 C14 -165.9(4)
Mo2 C12 C13 C14 64.2(3)
C11 C12 C13 C18 171.5(4)
C17 C12 C13 C18 3.4(6)
Mo2 C12 C13 C18 -126.5(4)
C11 C12 C13 Mo2 -62.0(2)
C17 C12 C13 Mo2 129.9(4)
C12 C13 C14 C15 -1.6(4)
C18 C13 C14 C15 -171.1(4)
Mo2 C13 C14 C15 63.7(3)
C12 C13 C14 C19 171.3(4)
C18 C13 C14 C19 1.8(7)
Mo2 C13 C14 C19 -123.4(4)
C12 C13 C14 Mo2 -65.3(3)
C18 C13 C14 Mo2 125.2(4)
C13 C14 C15 C11 0.4(4)
C19 C14 C15 C11 -172.5(4)
Mo2 C14 C15 C11 65.2(2)
C13 C14 C15 C20 174.8(4)
C19 C14 C15 C20 1.9(6)
Mo2 C14 C15 C20 -120.3(4)
C13 C14 C15 Mo2 -64.9(3)
C19 C14 C15 Mo2 122.2(4)
C12 C11 C15 C14 1.0(4)
C16 C11 C15 C14 170.5(4)
Mo2 C11 C15 C14 -65.4(2)
C12 C11 C15 C20 -173.5(3)
C16 C11 C15 C20 -4.0(6)
Mo2 C11 C15 C20 120.2(4)
C12 C11 C15 Mo2 66.3(2)
C16 C11 C15 Mo2 -124.1(4)
O2 C22 Fe1 C21 144(8)
O2 C22 Fe1 B3 27(8)
O2 C22 Fe1 B2 16(8)
O2 C22 Fe1 B1 -27(8)
O2 C22 Fe1 Se2 -129(8)
O2 C22 Fe1 Fe3 66(8)
O2 C22 Fe1 Mo1 -72(8)
O2 C22 Fe1 Mo2 -82(8)
O1 C21 Fe1 C22 56(3)
O1 C21 Fe1 B3 -158(3)
O1 C21 Fe1 B2 156(3)
O1 C21 Fe1 B1 110(3)
O1 C21 Fe1 Se2 -55(3)
O1 C21 Fe1 Fe3 160(3)
O1 C21 Fe1 Mo1 -55(3)
O1 C21 Fe1 Mo2 -108(3)
B2 B3 Fe1 C22 -14.9(3)
Fe3 B3 Fe1 C22 52.9(3)
Mo2 B3 Fe1 C22 -152.6(2)
Fe4 B3 Fe1 C22 -72.4(3)
B2 B3 Fe1 C21 -127.94(19)
Fe3 B3 Fe1 C21 -60.06(16)
Mo2 B3 Fe1 C21 94.36(15)
Fe4 B3 Fe1 C21 174.62(15)
Fe3 B3 Fe1 B2 67.89(16)
Mo2 B3 Fe1 B2 -137.7(2)
Fe4 B3 Fe1 B2 -57.43(17)
B2 B3 Fe1 B1 41.50(18)
Fe3 B3 Fe1 B1 109.38(14)
Mo2 B3 Fe1 B1 -96.20(13)
Fe4 B3 Fe1 B1 -15.94(13)
B2 B3 Fe1 Se2 142.48(15)
Fe3 B3 Fe1 Se2 -149.63(7)
Mo2 B3 Fe1 Se2 4.78(11)
Fe4 B3 Fe1 Se2 85.05(12)
B2 B3 Fe1 Fe3 -67.89(16)
Mo2 B3 Fe1 Fe3 154.41(18)
Fe4 B3 Fe1 Fe3 -125.32(18)
B2 B3 Fe1 Mo1 89.30(16)
Fe3 B3 Fe1 Mo1 157.19(10)
Mo2 B3 Fe1 Mo1 -48.40(9)
Fe4 B3 Fe1 Mo1 31.87(11)
B2 B3 Fe1 Mo2 137.7(2)
Fe3 B3 Fe1 Mo2 -154.41(18)
Fe4 B3 Fe1 Mo2 80.27(13)
B1 B2 Fe1 C22 -72.5(2)
B3 B2 Fe1 C22 170.95(19)
Fe2 B2 Fe1 C22 -45.1(2)
Fe3 B2 Fe1 C22 103.10(15)
Fe4 B2 Fe1 C22 -130.39(18)
B1 B2 Fe1 C21 -169.7(2)
B3 B2 Fe1 C21 73.7(2)
Fe2 B2 Fe1 C21 -142.3(2)
Fe3 B2 Fe1 C21 5.9(2)
Fe4 B2 Fe1 C21 132.40(19)
B1 B2 Fe1 B3 116.5(2)
Fe2 B2 Fe1 B3 143.9(3)
Fe3 B2 Fe1 B3 -67.85(17)
Fe4 B2 Fe1 B3 58.65(17)
B3 B2 Fe1 B1 -116.5(2)
Fe2 B2 Fe1 B1 27.38(19)
Fe3 B2 Fe1 B1 175.6(2)
Fe4 B2 Fe1 B1 -57.87(17)
B1 B2 Fe1 Se2 58.3(2)
B3 B2 Fe1 Se2 -58.2(2)
Fe2 B2 Fe1 Se2 85.7(3)
Fe3 B2 Fe1 Se2 -126.07(9)
Fe4 B2 Fe1 Se2 0.4(3)
B1 B2 Fe1 Fe3 -175.6(2)
B3 B2 Fe1 Fe3 67.85(17)
Fe2 B2 Fe1 Fe3 -148.2(3)
Fe4 B2 Fe1 Fe3 126.5(2)
B1 B2 Fe1 Mo1 28.61(16)
B3 B2 Fe1 Mo1 -87.91(16)
Fe2 B2 Fe1 Mo1 56.0(2)
Fe3 B2 Fe1 Mo1 -155.76(10)
Fe4 B2 Fe1 Mo1 -29.26(13)
B1 B2 Fe1 Mo2 86.59(17)
B3 B2 Fe1 Mo2 -29.94(15)
Fe2 B2 Fe1 Mo2 114.0(2)
Fe3 B2 Fe1 Mo2 -97.78(9)
Fe4 B2 Fe1 Mo2 28.72(13)
B2 B1 Fe1 C22 107.1(2)
Fe2 B1 Fe1 C22 81.3(2)
Mo1 B1 Fe1 C22 -112.77(15)
Fe4 B1 Fe1 C22 165.68(17)
B2 B1 Fe1 C21 52.7(10)
Fe2 B1 Fe1 C21 27.0(10)
Mo1 B1 Fe1 C21 -167.1(9)
Fe4 B1 Fe1 C21 111.3(9)
B2 B1 Fe1 B3 -42.31(19)
Fe2 B1 Fe1 B3 -68.1(2)
Mo1 B1 Fe1 B3 97.84(13)
Fe4 B1 Fe1 B3 16.29(13)
Fe2 B1 Fe1 B2 -25.74(19)
Mo1 B1 Fe1 B2 140.2(2)
Fe4 B1 Fe1 B2 58.60(18)
B2 B1 Fe1 Se2 -142.30(16)
Fe2 B1 Fe1 Se2 -168.04(18)
Mo1 B1 Fe1 Se2 -2.14(11)
Fe4 B1 Fe1 Se2 -83.70(12)
B2 B1 Fe1 Fe3 3.31(17)
Fe2 B1 Fe1 Fe3 -22.4(2)
Mo1 B1 Fe1 Fe3 143.47(8)
Fe4 B1 Fe1 Fe3 61.91(12)
B2 B1 Fe1 Mo1 -140.2(2)
Fe2 B1 Fe1 Mo1 -165.9(3)
Fe4 B1 Fe1 Mo1 -81.56(14)
B2 B1 Fe1 Mo2 -89.91(17)
Fe2 B1 Fe1 Mo2 -115.7(2)
Mo1 B1 Fe1 Mo2 50.24(8)
Fe4 B1 Fe1 Mo2 -31.31(11)
O5 C25 Fe2 C23 -4(24)
O5 C25 Fe2 C24 97(24)
O5 C25 Fe2 B2 -102(24)
O5 C25 Fe2 B1 -123(24)
O5 C25 Fe2 Fe4 -155(24)
O3 C23 Fe2 C25 -40(25)
O3 C23 Fe2 C24 -136(24)
O3 C23 Fe2 B2 47(25)
O3 C23 Fe2 B1 97(25)
O3 C23 Fe2 Fe4 55(25)
O4 C24 Fe2 C25 -51(8)
O4 C24 Fe2 C23 44(8)
O4 C24 Fe2 B2 -146(8)
O4 C24 Fe2 B1 163(8)
O4 C24 Fe2 Fe4 -142(8)
B1 B2 Fe2 C25 -160.0(2)
B3 B2 Fe2 C25 -81.7(5)
Fe3 B2 Fe2 C25 45.9(3)
Fe1 B2 Fe2 C25 172.0(2)
Fe4 B2 Fe2 C25 -91.41(17)
B1 B2 Fe2 C23 106.9(2)
B3 B2 Fe2 C23 -174.8(4)
Fe3 B2 Fe2 C23 -47.2(4)
Fe1 B2 Fe2 C23 78.9(3)
Fe4 B2 Fe2 C23 175.49(16)
B1 B2 Fe2 C24 -63.6(6)
B3 B2 Fe2 C24 14.7(8)
Fe3 B2 Fe2 C24 142.3(4)
Fe1 B2 Fe2 C24 -91.6(6)
Fe4 B2 Fe2 C24 5.0(6)
B3 B2 Fe2 B1 78.3(4)
Fe3 B2 Fe2 B1 -154.1(4)
Fe1 B2 Fe2 B1 -28.00(19)
Fe4 B2 Fe2 B1 68.63(16)
B1 B2 Fe2 Fe4 -68.63(16)
B3 B2 Fe2 Fe4 9.7(4)
Fe3 B2 Fe2 Fe4 137.3(4)
Fe1 B2 Fe2 Fe4 -96.6(2)
B2 B1 Fe2 C25 27.3(3)
Mo1 B1 Fe2 C25 -97.7(5)
Fe4 B1 Fe2 C25 -42.9(2)
Fe1 B1 Fe2 C25 53.1(3)
B2 B1 Fe2 C23 -85.8(2)
Mo1 B1 Fe2 C23 149.2(4)
Fe4 B1 Fe2 C23 -155.98(15)
Fe1 B1 Fe2 C23 -59.9(3)
B2 B1 Fe2 C24 159.6(2)
Mo1 B1 Fe2 C24 34.6(5)
Fe4 B1 Fe2 C24 89.42(19)
Fe1 B1 Fe2 C24 -174.5(2)
Mo1 B1 Fe2 B2 -125.0(5)
Fe4 B1 Fe2 B2 -70.22(17)
Fe1 B1 Fe2 B2 25.81(19)
B2 B1 Fe2 Fe4 70.22(17)
Mo1 B1 Fe2 Fe4 -54.8(4)
Fe1 B1 Fe2 Fe4 96.0(2)
O7 C27 Fe3 C26 87(13)
O7 C27 Fe3 C28 -10(13)
O7 C27 Fe3 B3 -132(13)
O7 C27 Fe3 B2 177(100)
O7 C27 Fe3 Fe1 -176(100)
O6 C26 Fe3 C27 25(29)
O6 C26 Fe3 C28 123(29)
O6 C26 Fe3 B3 -100(29)
O6 C26 Fe3 B2 -76(29)
O6 C26 Fe3 Fe1 -129(29)
O8 C28 Fe3 C27 -9(6)
O8 C28 Fe3 C26 -105(6)
O8 C28 Fe3 B3 108(6)
O8 C28 Fe3 B2 150(6)
O8 C28 Fe3 Fe1 164(6)
B2 B3 Fe3 C27 -87.9(2)
Mo2 B3 Fe3 C27 145.3(4)
Fe1 B3 Fe3 C27 -157.43(18)
Fe4 B3 Fe3 C27 -60.9(3)
B2 B3 Fe3 C26 31.3(3)
Mo2 B3 Fe3 C26 -95.6(4)
Fe1 B3 Fe3 C26 -38.2(2)
Fe4 B3 Fe3 C26 58.3(3)
B2 B3 Fe3 C28 162.0(2)
Mo2 B3 Fe3 C28 35.2(5)
Fe1 B3 Fe3 C28 92.50(18)
Fe4 B3 Fe3 C28 -170.9(2)
Mo2 B3 Fe3 B2 -126.8(5)
Fe1 B3 Fe3 B2 -69.50(17)
Fe4 B3 Fe3 B2 27.07(19)
B2 B3 Fe3 Fe1 69.50(17)
Mo2 B3 Fe3 Fe1 -57.3(4)
Fe4 B3 Fe3 Fe1 96.6(2)
B1 B2 Fe3 C27 -176.4(5)
B3 B2 Fe3 C27 107.2(2)
Fe2 B2 Fe3 C27 -43.5(4)
Fe1 B2 Fe3 C27 176.08(18)
Fe4 B2 Fe3 C27 79.3(3)
B1 B2 Fe3 C26 -81.5(5)
B3 B2 Fe3 C26 -157.9(2)
Fe2 B2 Fe3 C26 51.4(3)
Fe1 B2 Fe3 C26 -89.00(15)
Fe4 B2 Fe3 C26 174.2(2)
B1 B2 Fe3 C28 24.5(8)
B3 B2 Fe3 C28 -51.9(5)
Fe2 B2 Fe3 C28 157.4(4)
Fe1 B2 Fe3 C28 17.0(5)
Fe4 B2 Fe3 C28 -79.8(5)
B1 B2 Fe3 B3 76.4(5)
Fe2 B2 Fe3 B3 -150.7(4)
Fe1 B2 Fe3 B3 68.90(16)
Fe4 B2 Fe3 B3 -27.89(19)
B1 B2 Fe3 Fe1 7.5(4)
B3 B2 Fe3 Fe1 -68.90(16)
Fe2 B2 Fe3 Fe1 140.4(4)
Fe4 B2 Fe3 Fe1 -96.8(2)
C22 Fe1 Fe3 C27 -95.2(4)
C21 Fe1 Fe3 C27 176.0(4)
B3 Fe1 Fe3 C27 54.9(4)
B2 Fe1 Fe3 C27 -8.8(4)
B1 Fe1 Fe3 C27 -11.9(4)
Se2 Fe1 Fe3 C27 106.8(4)
Mo1 Fe1 Fe3 C27 24.1(4)
Mo2 Fe1 Fe3 C27 73.6(4)
C22 Fe1 Fe3 C26 3.24(18)
C21 Fe1 Fe3 C26 -85.52(18)
B3 Fe1 Fe3 C26 153.33(19)
B2 Fe1 Fe3 C26 89.70(19)
B1 Fe1 Fe3 C26 86.55(16)
Se2 Fe1 Fe3 C26 -154.72(13)
Mo1 Fe1 Fe3 C26 122.55(13)
Mo2 Fe1 Fe3 C26 172.01(13)
C22 Fe1 Fe3 C28 99.72(19)
C21 Fe1 Fe3 C28 10.96(19)
B3 Fe1 Fe3 C28 -110.19(19)
B2 Fe1 Fe3 C28 -173.81(19)
B1 Fe1 Fe3 C28 -176.97(17)
Se2 Fe1 Fe3 C28 -58.24(14)
Mo1 Fe1 Fe3 C28 -140.97(14)
Mo2 Fe1 Fe3 C28 -91.51(14)
C22 Fe1 Fe3 B3 -150.09(19)
C21 Fe1 Fe3 B3 121.15(19)
B2 Fe1 Fe3 B3 -63.63(19)
B1 Fe1 Fe3 B3 -66.78(17)
Se2 Fe1 Fe3 B3 51.95(14)
Mo1 Fe1 Fe3 B3 -30.78(14)
Mo2 Fe1 Fe3 B3 18.68(14)
C22 Fe1 Fe3 B2 -86.46(19)
C21 Fe1 Fe3 B2 -175.22(19)
B3 Fe1 Fe3 B2 63.63(19)
B1 Fe1 Fe3 B2 -3.15(17)
Se2 Fe1 Fe3 B2 115.58(14)
Mo1 Fe1 Fe3 B2 32.84(14)
Mo2 Fe1 Fe3 B2 82.31(14)
O10 C30 Fe4 C29 177(100)
O10 C30 Fe4 B1 61(10)
O10 C30 Fe4 B2 49(10)
O10 C30 Fe4 B3 6(10)
O10 C30 Fe4 Se1 -96(10)
O10 C30 Fe4 Fe2 99(10)
O10 C30 Fe4 Mo2 -39(10)
O10 C30 Fe4 Mo1 -52(10)
O9 C29 Fe4 C30 65(3)
O9 C29 Fe4 B1 -148(3)
O9 C29 Fe4 B2 168(3)
O9 C29 Fe4 B3 132(3)
O9 C29 Fe4 Se1 -45(3)
O9 C29 Fe4 Fe2 169(3)
O9 C29 Fe4 Mo2 -47(3)
O9 C29 Fe4 Mo1 -99(3)
B2 B1 Fe4 C30 -15.8(3)
Fe2 B1 Fe4 C30 51.6(3)
Mo1 B1 Fe4 C30 -152.4(2)
Fe1 B1 Fe4 C30 -72.9(3)
B2 B1 Fe4 C29 -129.2(2)
Fe2 B1 Fe4 C29 -61.80(15)
Mo1 B1 Fe4 C29 94.24(14)
Fe1 B1 Fe4 C29 173.69(14)
Fe2 B1 Fe4 B2 67.42(17)
Mo1 B1 Fe4 B2 -136.5(2)
Fe1 B1 Fe4 B2 -57.09(17)
B2 B1 Fe4 B3 41.22(18)
Fe2 B1 Fe4 B3 108.64(13)
Mo1 B1 Fe4 B3 -95.32(14)
Fe1 B1 Fe4 B3 -15.87(13)
B2 B1 Fe4 Se1 141.67(16)
Fe2 B1 Fe4 Se1 -150.91(7)
Mo1 B1 Fe4 Se1 5.12(12)
Fe1 B1 Fe4 Se1 84.57(12)
B2 B1 Fe4 Fe2 -67.42(17)
Mo1 B1 Fe4 Fe2 156.04(18)
Fe1 B1 Fe4 Fe2 -124.51(18)
B2 B1 Fe4 Mo2 88.66(17)
Fe2 B1 Fe4 Mo2 156.08(9)
Mo1 B1 Fe4 Mo2 -47.88(9)
Fe1 B1 Fe4 Mo2 31.57(11)
B2 B1 Fe4 Mo1 136.5(2)
Fe2 B1 Fe4 Mo1 -156.04(18)
Fe1 B1 Fe4 Mo1 79.45(14)
B1 B2 Fe4 C30 170.7(2)
B3 B2 Fe4 C30 -71.9(2)
Fe2 B2 Fe4 C30 102.21(15)
Fe3 B2 Fe4 C30 -44.6(2)
Fe1 B2 Fe4 C30 -129.55(17)
B1 B2 Fe4 C29 70.4(2)
B3 B2 Fe4 C29 -172.28(19)
Fe2 B2 Fe4 C29 1.8(2)
Fe3 B2 Fe4 C29 -144.9(2)
Fe1 B2 Fe4 C29 130.10(17)
B3 B2 Fe4 B1 117.4(2)
Fe2 B2 Fe4 B1 -68.51(18)
Fe3 B2 Fe4 B1 144.7(3)
Fe1 B2 Fe4 B1 59.73(19)
B1 B2 Fe4 B3 -117.4(2)
Fe2 B2 Fe4 B3 174.1(2)
Fe3 B2 Fe4 B3 27.34(18)
Fe1 B2 Fe4 B3 -57.62(17)
B1 B2 Fe4 Se1 -59.1(2)
B3 B2 Fe4 Se1 58.2(2)
Fe2 B2 Fe4 Se1 -127.63(9)
Fe3 B2 Fe4 Se1 85.6(2)
Fe1 B2 Fe4 Se1 0.6(3)
B1 B2 Fe4 Fe2 68.51(18)
B3 B2 Fe4 Fe2 -174.1(2)
Fe3 B2 Fe4 Fe2 -146.8(3)
Fe1 B2 Fe4 Fe2 128.2(2)
B1 B2 Fe4 Mo2 -88.74(17)
B3 B2 Fe4 Mo2 28.62(16)
Fe2 B2 Fe4 Mo2 -157.25(10)
Fe3 B2 Fe4 Mo2 56.0(2)
Fe1 B2 Fe4 Mo2 -29.01(13)
B1 B2 Fe4 Mo1 -30.80(17)
B3 B2 Fe4 Mo1 86.56(16)
Fe2 B2 Fe4 Mo1 -99.31(9)
Fe3 B2 Fe4 Mo1 113.9(2)
Fe1 B2 Fe4 Mo1 28.94(13)
B2 B3 Fe4 C30 108.9(2)
Fe3 B3 Fe4 C30 82.0(2)
Mo2 B3 Fe4 C30 -111.11(15)
Fe1 B3 Fe4 C30 166.84(17)
B2 B3 Fe4 C29 41.3(10)
Fe3 B3 Fe4 C29 14.4(11)
Mo2 B3 Fe4 C29 -178.7(9)
Fe1 B3 Fe4 C29 99.2(9)
B2 B3 Fe4 B1 -41.53(19)
Fe3 B3 Fe4 B1 -68.4(2)
Mo2 B3 Fe4 B1 98.44(14)
Fe1 B3 Fe4 B1 16.40(14)
Fe3 B3 Fe4 B2 -26.91(19)
Mo2 B3 Fe4 B2 140.0(2)
Fe1 B3 Fe4 B2 57.92(18)
B2 B3 Fe4 Se1 -142.11(16)
Fe3 B3 Fe4 Se1 -169.01(18)
Mo2 B3 Fe4 Se1 -2.13(11)
Fe1 B3 Fe4 Se1 -84.18(12)
B2 B3 Fe4 Fe2 4.41(17)
Fe3 B3 Fe4 Fe2 -22.5(2)
Mo2 B3 Fe4 Fe2 144.39(9)
Fe1 B3 Fe4 Fe2 62.34(12)
B2 B3 Fe4 Mo2 -140.0(2)
Fe3 B3 Fe4 Mo2 -166.9(3)
Fe1 B3 Fe4 Mo2 -82.05(13)
B2 B3 Fe4 Mo1 -89.48(17)
Fe3 B3 Fe4 Mo1 -116.4(2)
Mo2 B3 Fe4 Mo1 50.50(8)
Fe1 B3 Fe4 Mo1 -31.55(11)
C25 Fe2 Fe4 C30 -2.17(18)
C23 Fe2 Fe4 C30 -97.9(3)
C24 Fe2 Fe4 C30 93.21(18)
B2 Fe2 Fe4 C30 -88.56(18)
B1 Fe2 Fe4 C30 -151.76(18)
C25 Fe2 Fe4 C29 -92.09(18)
C23 Fe2 Fe4 C29 172.2(3)
C24 Fe2 Fe4 C29 3.29(18)
B2 Fe2 Fe4 C29 -178.48(18)
B1 Fe2 Fe4 C29 118.32(18)
C25 Fe2 Fe4 B1 149.59(19)
C23 Fe2 Fe4 B1 53.8(3)
C24 Fe2 Fe4 B1 -115.03(19)
B2 Fe2 Fe4 B1 63.20(19)
C25 Fe2 Fe4 B2 86.39(19)
C23 Fe2 Fe4 B2 -9.4(3)
C24 Fe2 Fe4 B2 -178.23(19)
B1 Fe2 Fe4 B2 -63.20(19)
C25 Fe2 Fe4 B3 82.15(17)
C23 Fe2 Fe4 B3 -13.6(3)
C24 Fe2 Fe4 B3 177.53(17)
B2 Fe2 Fe4 B3 -4.24(16)
B1 Fe2 Fe4 B3 -67.44(16)
C25 Fe2 Fe4 Se1 -159.55(14)
C23 Fe2 Fe4 Se1 104.7(3)
C24 Fe2 Fe4 Se1 -64.17(14)
B2 Fe2 Fe4 Se1 114.06(14)
B1 Fe2 Fe4 Se1 50.86(14)
C25 Fe2 Fe4 Mo2 117.15(14)
C23 Fe2 Fe4 Mo2 21.4(3)
C24 Fe2 Fe4 Mo2 -147.47(14)
B2 Fe2 Fe4 Mo2 30.76(14)
B1 Fe2 Fe4 Mo2 -32.44(14)
C25 Fe2 Fe4 Mo1 167.19(14)
C23 Fe2 Fe4 Mo1 71.5(3)
C24 Fe2 Fe4 Mo1 -97.43(14)
B2 Fe2 Fe4 Mo1 80.80(14)
B1 Fe2 Fe4 Mo1 17.60(13)
B2 B1 Mo1 C4 163.2(3)
Fe2 B1 Mo1 C4 -88.6(5)
Fe4 B1 Mo1 C4 -142.39(17)
Fe1 B1 Mo1 C4 115.0(2)
B2 B1 Mo1 C3 -152.5(3)
Fe2 B1 Mo1 C3 -44.3(5)
Fe4 B1 Mo1 C3 -98.10(16)
Fe1 B1 Mo1 C3 159.32(11)
B2 B1 Mo1 C5 142.2(3)
Fe2 B1 Mo1 C5 -109.6(4)
Fe4 B1 Mo1 C5 -163.43(11)
Fe1 B1 Mo1 C5 93.99(13)
B2 B1 Mo1 C2 -162.1(3)
Fe2 B1 Mo1 C2 -53.9(4)
Fe4 B1 Mo1 C2 -107.72(13)
Fe1 B1 Mo1 C2 149.70(12)
B2 B1 Mo1 C1 164.5(3)
Fe2 B1 Mo1 C1 -87.3(4)
Fe4 B1 Mo1 C1 -141.04(14)
Fe1 B1 Mo1 C1 116.38(13)
B2 B1 Mo1 Se2 50.2(3)
Fe2 B1 Mo1 Se2 158.4(4)
Fe4 B1 Mo1 Se2 104.63(9)
Fe1 B1 Mo1 Se2 2.05(11)
B2 B1 Mo1 Se1 -59.2(3)
Fe2 B1 Mo1 Se1 49.0(4)
Fe4 B1 Mo1 Se1 -4.80(11)
Fe1 B1 Mo1 Se1 -107.39(8)
B2 B1 Mo1 Mo2 -4.7(3)
Fe2 B1 Mo1 Mo2 103.5(4)
Fe4 B1 Mo1 Mo2 49.75(9)
Fe1 B1 Mo1 Mo2 -52.83(9)
B2 B1 Mo1 Fe1 48.2(3)
Fe2 B1 Mo1 Fe1 156.4(5)
Fe4 B1 Mo1 Fe1 102.58(15)
B2 B1 Mo1 Fe4 -54.4(3)
Fe2 B1 Mo1 Fe4 53.8(4)
Fe1 B1 Mo1 Fe4 -102.58(15)
C5 C4 Mo1 B1 -35.5(3)
C3 C4 Mo1 B1 79.2(3)
C9 C4 Mo1 B1 -158.0(3)
C5 C4 Mo1 C3 -114.7(3)
C9 C4 Mo1 C3 122.8(5)
C3 C4 Mo1 C5 114.7(3)
C9 C4 Mo1 C5 -122.4(5)
C5 C4 Mo1 C2 -77.6(2)
C3 C4 Mo1 C2 37.1(2)
C9 C4 Mo1 C2 159.9(4)
C5 C4 Mo1 C1 -37.1(2)
C3 C4 Mo1 C1 77.6(2)
C9 C4 Mo1 C1 -159.6(4)
C5 C4 Mo1 Se2 80.4(2)
C3 C4 Mo1 Se2 -164.9(2)
C9 C4 Mo1 Se2 -42.1(4)
C5 C4 Mo1 Se1 -171.08(18)
C3 C4 Mo1 Se1 -56.3(2)
C9 C4 Mo1 Se1 66.5(4)
C5 C4 Mo1 Mo2 129.17(18)
C3 C4 Mo1 Mo2 -116.1(2)
C9 C4 Mo1 Mo2 6.7(4)
C5 C4 Mo1 Fe1 44.1(3)
C3 C4 Mo1 Fe1 158.84(18)
C9 C4 Mo1 Fe1 -78.3(4)
C5 C4 Mo1 Fe4 -133.4(2)
C3 C4 Mo1 Fe4 -18.6(3)
C9 C4 Mo1 Fe4 104.2(4)
C2 C3 Mo1 B1 -17.2(3)
C4 C3 Mo1 B1 -132.6(2)
C8 C3 Mo1 B1 106.7(4)
C2 C3 Mo1 C4 115.4(3)
C8 C3 Mo1 C4 -120.8(5)
C2 C3 Mo1 C5 77.4(2)
C4 C3 Mo1 C5 -38.0(2)
C8 C3 Mo1 C5 -158.8(5)
C4 C3 Mo1 C2 -115.4(3)
C8 C3 Mo1 C2 123.8(5)
C2 C3 Mo1 C1 36.7(2)
C4 C3 Mo1 C1 -78.7(2)
C8 C3 Mo1 C1 160.5(5)
C2 C3 Mo1 Se2 134.53(19)
C4 C3 Mo1 Se2 19.1(3)
C8 C3 Mo1 Se2 -101.7(4)
C2 C3 Mo1 Se1 -116.9(2)
C4 C3 Mo1 Se1 127.7(2)
C8 C3 Mo1 Se1 6.9(4)
C2 C3 Mo1 Mo2 -149.33(17)
C4 C3 Mo1 Mo2 95.3(2)
C8 C3 Mo1 Mo2 -25.5(5)
C2 C3 Mo1 Fe1 53.0(5)
C4 C3 Mo1 Fe1 -62.4(5)
C8 C3 Mo1 Fe1 176.9(3)
C2 C3 Mo1 Fe4 -74.2(2)
C4 C3 Mo1 Fe4 170.41(18)
C8 C3 Mo1 Fe4 49.6(4)
C1 C5 Mo1 B1 42.4(2)
C4 C5 Mo1 B1 157.6(2)
C10 C5 Mo1 B1 -81.0(4)
C1 C5 Mo1 C4 -115.2(3)
C10 C5 Mo1 C4 121.4(4)
C1 C5 Mo1 C3 -76.9(2)
C4 C5 Mo1 C3 38.3(2)
C10 C5 Mo1 C3 159.6(4)
C1 C5 Mo1 C2 -36.0(2)
C4 C5 Mo1 C2 79.2(2)
C10 C5 Mo1 C2 -159.4(4)
C4 C5 Mo1 C1 115.2(3)
C10 C5 Mo1 C1 -123.4(4)
C1 C5 Mo1 Se2 145.02(19)
C4 C5 Mo1 Se2 -99.8(2)
C10 C5 Mo1 Se2 21.6(3)
C1 C5 Mo1 Se1 -101.1(2)
C4 C5 Mo1 Se1 14.1(3)
C10 C5 Mo1 Se1 135.5(3)
C1 C5 Mo1 Mo2 160.53(15)
C4 C5 Mo1 Mo2 -84.3(2)
C10 C5 Mo1 Mo2 37.1(4)
C1 C5 Mo1 Fe1 95.92(19)
C4 C5 Mo1 Fe1 -148.91(19)
C10 C5 Mo1 Fe1 -27.5(4)
C1 C5 Mo1 Fe4 11.9(3)
C4 C5 Mo1 Fe4 127.1(2)
C10 C5 Mo1 Fe4 -111.5(4)
C1 C2 Mo1 B1 -77.7(2)
C3 C2 Mo1 B1 166.1(2)
C7 C2 Mo1 B1 44.9(4)
C1 C2 Mo1 C4 78.1(2)
C3 C2 Mo1 C4 -38.2(2)
C7 C2 Mo1 C4 -159.3(5)
C1 C2 Mo1 C3 116.3(3)
C7 C2 Mo1 C3 -121.1(5)
C1 C2 Mo1 C5 36.1(2)
C3 C2 Mo1 C5 -80.1(2)
C7 C2 Mo1 C5 158.7(5)
C3 C2 Mo1 C1 -116.3(3)
C7 C2 Mo1 C1 122.6(5)
C1 C2 Mo1 Se2 37.8(3)
C3 C2 Mo1 Se2 -78.4(3)
C7 C2 Mo1 Se2 160.4(3)
C1 C2 Mo1 Se1 -178.00(19)
C3 C2 Mo1 Se1 65.7(2)
C7 C2 Mo1 Se1 -55.4(4)
C1 C2 Mo1 Mo2 -171.19(17)
C3 C2 Mo1 Mo2 72.5(3)
C7 C2 Mo1 Mo2 -48.6(6)
C1 C2 Mo1 Fe1 -45.0(2)
C3 C2 Mo1 Fe1 -161.29(17)
C7 C2 Mo1 Fe1 77.6(4)
C1 C2 Mo1 Fe4 -125.10(19)
C3 C2 Mo1 Fe4 118.6(2)
C7 C2 Mo1 Fe4 -2.5(4)
C5 C1 Mo1 B1 -140.8(2)
C2 C1 Mo1 B1 101.4(2)
C6 C1 Mo1 B1 -21.0(4)
C5 C1 Mo1 C4 38.3(2)
C2 C1 Mo1 C4 -79.6(2)
C6 C1 Mo1 C4 158.0(4)
C5 C1 Mo1 C3 80.7(2)
C2 C1 Mo1 C3 -37.2(2)
C6 C1 Mo1 C3 -159.6(4)
C2 C1 Mo1 C5 -117.9(3)
C6 C1 Mo1 C5 119.7(5)
C5 C1 Mo1 C2 117.9(3)
C6 C1 Mo1 C2 -122.4(5)
C5 C1 Mo1 Se2 -39.1(2)
C2 C1 Mo1 Se2 -156.99(18)
C6 C1 Mo1 Se2 80.6(4)
C5 C1 Mo1 Se1 120.70(19)
C2 C1 Mo1 Se1 2.8(3)
C6 C1 Mo1 Se1 -119.6(4)
C5 C1 Mo1 Mo2 -78.3(5)
C2 C1 Mo1 Mo2 163.8(3)
C6 C1 Mo1 Mo2 41.4(7)
C5 C1 Mo1 Fe1 -94.42(19)
C2 C1 Mo1 Fe1 147.71(19)
C6 C1 Mo1 Fe1 25.3(4)
C5 C1 Mo1 Fe4 -174.17(16)
C2 C1 Mo1 Fe4 68.0(2)
C6 C1 Mo1 Fe4 -54.5(4)
C22 Fe1 Mo1 B1 68.78(18)
C21 Fe1 Mo1 B1 176.3(3)
B3 Fe1 Mo1 B1 -74.45(17)
B2 Fe1 Mo1 B1 -27.46(17)
Se2 Fe1 Mo1 B1 177.46(13)
Fe3 Fe1 Mo1 B1 -51.67(14)
Mo2 Fe1 Mo1 B1 -115.25(13)
C22 Fe1 Mo1 C4 -60.17(18)
C21 Fe1 Mo1 C4 47.4(3)
B3 Fe1 Mo1 C4 156.61(16)
B2 Fe1 Mo1 C4 -156.40(17)
B1 Fe1 Mo1 C4 -128.95(18)
Se2 Fe1 Mo1 C4 48.52(13)
Fe3 Fe1 Mo1 C4 179.39(13)
Mo2 Fe1 Mo1 C4 115.81(13)
C22 Fe1 Mo1 C3 -14.0(4)
C21 Fe1 Mo1 C3 93.5(4)
B3 Fe1 Mo1 C3 -157.3(4)
B2 Fe1 Mo1 C3 -110.3(4)
B1 Fe1 Mo1 C3 -82.8(4)
Se2 Fe1 Mo1 C3 94.6(4)
Fe3 Fe1 Mo1 C3 -134.5(4)
Mo2 Fe1 Mo1 C3 161.9(4)
C22 Fe1 Mo1 C5 -35.47(16)
C21 Fe1 Mo1 C5 72.1(2)
B3 Fe1 Mo1 C5 -178.69(14)
B2 Fe1 Mo1 C5 -131.71(14)
B1 Fe1 Mo1 C5 -104.25(16)
Se2 Fe1 Mo1 C5 73.21(9)
Fe3 Fe1 Mo1 C5 -155.92(10)
Mo2 Fe1 Mo1 C5 140.50(9)
C22 Fe1 Mo1 C2 24.62(17)
C21 Fe1 Mo1 C2 132.2(2)
B3 Fe1 Mo1 C2 -118.60(15)
B2 Fe1 Mo1 C2 -71.61(16)
B1 Fe1 Mo1 C2 -44.15(18)
Se2 Fe1 Mo1 C2 133.31(12)
Fe3 Fe1 Mo1 C2 -95.82(12)
Mo2 Fe1 Mo1 C2 -159.40(12)
C22 Fe1 Mo1 C1 0.21(16)
C21 Fe1 Mo1 C1 107.8(2)
B3 Fe1 Mo1 C1 -143.01(14)
B2 Fe1 Mo1 C1 -96.03(14)
B1 Fe1 Mo1 C1 -68.57(16)
Se2 Fe1 Mo1 C1 108.89(9)
Fe3 Fe1 Mo1 C1 -120.24(10)
Mo2 Fe1 Mo1 C1 176.18(9)
C22 Fe1 Mo1 Se2 -108.69(13)
C21 Fe1 Mo1 Se2 -1.1(2)
B3 Fe1 Mo1 Se2 108.09(10)
B2 Fe1 Mo1 Se2 155.08(11)
B1 Fe1 Mo1 Se2 -177.46(13)
Fe3 Fe1 Mo1 Se2 130.87(3)
Mo2 Fe1 Mo1 Se2 67.289(15)
C22 Fe1 Mo1 Se1 155.32(13)
C21 Fe1 Mo1 Se1 -97.1(2)
B3 Fe1 Mo1 Se1 12.10(10)
B2 Fe1 Mo1 Se1 59.08(11)
B1 Fe1 Mo1 Se1 86.54(13)
Se2 Fe1 Mo1 Se1 -95.994(18)
Fe3 Fe1 Mo1 Se1 34.88(3)
Mo2 Fe1 Mo1 Se1 -28.705(14)
C22 Fe1 Mo1 Mo2 -175.98(13)
C21 Fe1 Mo1 Mo2 -68.4(2)
B3 Fe1 Mo1 Mo2 40.80(10)
B2 Fe1 Mo1 Mo2 87.79(11)
B1 Fe1 Mo1 Mo2 115.25(13)
Se2 Fe1 Mo1 Mo2 -67.289(15)
Fe3 Fe1 Mo1 Mo2 63.58(3)
C22 Fe1 Mo1 Fe4 118.60(13)
C21 Fe1 Mo1 Fe4 -133.8(2)
B3 Fe1 Mo1 Fe4 -24.62(10)
B2 Fe1 Mo1 Fe4 22.37(11)
B1 Fe1 Mo1 Fe4 49.83(13)
Se2 Fe1 Mo1 Fe4 -132.712(19)
Fe3 Fe1 Mo1 Fe4 -1.84(3)
Mo2 Fe1 Mo1 Fe4 -65.422(13)
C30 Fe4 Mo1 B1 133.5(4)
C29 Fe4 Mo1 B1 -96.48(18)
B2 Fe4 Mo1 B1 30.00(18)
B3 Fe4 Mo1 B1 76.27(17)
Se1 Fe4 Mo1 B1 -173.93(14)
Fe2 Fe4 Mo1 B1 -17.93(14)
Mo2 Fe4 Mo1 B1 118.94(14)
C30 Fe4 Mo1 C4 -100.6(4)
C29 Fe4 Mo1 C4 29.4(2)
B1 Fe4 Mo1 C4 125.9(2)
B2 Fe4 Mo1 C4 155.9(2)
B3 Fe4 Mo1 C4 -157.8(2)
Se1 Fe4 Mo1 C4 -48.1(2)
Fe2 Fe4 Mo1 C4 108.0(2)
Mo2 Fe4 Mo1 C4 -115.2(2)
C30 Fe4 Mo1 C3 -112.7(3)
C29 Fe4 Mo1 C3 17.30(16)
B1 Fe4 Mo1 C3 113.78(18)
B2 Fe4 Mo1 C3 143.78(15)
B3 Fe4 Mo1 C3 -169.95(15)
Se1 Fe4 Mo1 C3 -60.16(11)
Fe2 Fe4 Mo1 C3 95.84(11)
Mo2 Fe4 Mo1 C3 -127.28(11)
C30 Fe4 Mo1 C5 172.8(4)
C29 Fe4 Mo1 C5 -57.2(2)
B1 Fe4 Mo1 C5 39.3(2)
B2 Fe4 Mo1 C5 69.3(2)
B3 Fe4 Mo1 C5 115.6(2)
Se1 Fe4 Mo1 C5 -134.62(19)
Fe2 Fe4 Mo1 C5 21.4(2)
Mo2 Fe4 Mo1 C5 158.26(19)
C30 Fe4 Mo1 C2 -147.0(3)
C29 Fe4 Mo1 C2 -16.93(15)
B1 Fe4 Mo1 C2 79.55(17)
B2 Fe4 Mo1 C2 109.55(15)
B3 Fe4 Mo1 C2 155.82(14)
Se1 Fe4 Mo1 C2 -94.39(10)
Fe2 Fe4 Mo1 C2 61.61(10)
Mo2 Fe4 Mo1 C2 -161.51(10)
C30 Fe4 Mo1 C1 -179.4(3)
C29 Fe4 Mo1 C1 -49.36(15)
B1 Fe4 Mo1 C1 47.12(17)
B2 Fe4 Mo1 C1 77.12(15)
B3 Fe4 Mo1 C1 123.39(14)
Se1 Fe4 Mo1 C1 -126.82(10)
Fe2 Fe4 Mo1 C1 29.18(10)
Mo2 Fe4 Mo1 C1 166.06(10)
C30 Fe4 Mo1 Se2 43.4(3)
C29 Fe4 Mo1 Se2 173.43(11)
B1 Fe4 Mo1 Se2 -90.09(14)
B2 Fe4 Mo1 Se2 -60.09(11)
B3 Fe4 Mo1 Se2 -13.82(10)
Se1 Fe4 Mo1 Se2 95.974(18)
Fe2 Fe4 Mo1 Se2 -108.025(19)
Mo2 Fe4 Mo1 Se2 28.853(14)
C30 Fe4 Mo1 Se1 -52.6(3)
C29 Fe4 Mo1 Se1 77.45(11)
B1 Fe4 Mo1 Se1 173.93(14)
B2 Fe4 Mo1 Se1 -156.07(11)
B3 Fe4 Mo1 Se1 -109.80(10)
Fe2 Fe4 Mo1 Se1 156.00(2)
Mo2 Fe4 Mo1 Se1 -67.122(14)
C30 Fe4 Mo1 Mo2 14.5(3)
C29 Fe4 Mo1 Mo2 144.58(11)
B1 Fe4 Mo1 Mo2 -118.94(14)
B2 Fe4 Mo1 Mo2 -88.94(11)
B3 Fe4 Mo1 Mo2 -42.68(10)
Se1 Fe4 Mo1 Mo2 67.122(14)
Fe2 Fe4 Mo1 Mo2 -136.878(19)
C30 Fe4 Mo1 Fe1 81.3(3)
C29 Fe4 Mo1 Fe1 -148.70(11)
B1 Fe4 Mo1 Fe1 -52.22(14)
B2 Fe4 Mo1 Fe1 -22.22(11)
B3 Fe4 Mo1 Fe1 24.05(10)
Se1 Fe4 Mo1 Fe1 133.849(19)
Fe2 Fe4 Mo1 Fe1 -70.150(18)
Mo2 Fe4 Mo1 Fe1 66.728(14)
B2 B3 Mo2 C15 155.8(3)
Fe3 B3 Mo2 C15 -94.8(4)
Fe1 B3 Mo2 C15 -150.93(15)
Fe4 B3 Mo2 C15 106.17(19)
B2 B3 Mo2 C11 145.5(3)
Fe3 B3 Mo2 C11 -105.1(4)
Fe1 B3 Mo2 C11 -161.19(11)
Fe4 B3 Mo2 C11 95.90(13)
B2 B3 Mo2 C14 -154.0(3)
Fe3 B3 Mo2 C14 -44.6(5)
Fe1 B3 Mo2 C14 -100.73(18)
Fe4 B3 Mo2 C14 156.36(13)
B2 B3 Mo2 C13 -155.6(3)
Fe3 B3 Mo2 C13 -46.2(4)
Fe1 B3 Mo2 C13 -102.31(13)
Fe4 B3 Mo2 C13 154.79(13)
B2 B3 Mo2 C12 173.0(3)
Fe3 B3 Mo2 C12 -77.6(4)
Fe1 B3 Mo2 C12 -133.74(14)
Fe4 B3 Mo2 C12 123.35(13)
B2 B3 Mo2 Se1 51.7(3)
Fe3 B3 Mo2 Se1 161.1(4)
Fe1 B3 Mo2 Se1 104.95(9)
Fe4 B3 Mo2 Se1 2.04(11)
B2 B3 Mo2 Se2 -57.8(3)
Fe3 B3 Mo2 Se2 51.6(4)
Fe1 B3 Mo2 Se2 -4.50(11)
Fe4 B3 Mo2 Se2 -107.41(8)
B2 B3 Mo2 Mo1 -3.3(3)
Fe3 B3 Mo2 Mo1 106.1(4)
Fe1 B3 Mo2 Mo1 50.00(9)
Fe4 B3 Mo2 Mo1 -52.90(9)
B2 B3 Mo2 Fe4 49.6(3)
Fe3 B3 Mo2 Fe4 159.0(5)
Fe1 B3 Mo2 Fe4 102.90(14)
B2 B3 Mo2 Fe1 -53.3(3)
Fe3 B3 Mo2 Fe1 56.1(3)
Fe4 B3 Mo2 Fe1 -102.90(14)
C14 C15 Mo2 B3 98.3(3)
C11 C15 Mo2 B3 -17.4(3)
C20 C15 Mo2 B3 -139.6(3)
C14 C15 Mo2 C11 115.7(3)
C20 C15 Mo2 C11 -122.2(4)
C11 C15 Mo2 C14 -115.7(3)
C20 C15 Mo2 C14 122.1(4)
C14 C15 Mo2 C13 37.0(2)
C11 C15 Mo2 C13 -78.7(2)
C20 C15 Mo2 C13 159.1(4)
C14 C15 Mo2 C12 78.0(2)
C11 C15 Mo2 C12 -37.7(2)
C20 C15 Mo2 C12 -159.9(4)
C14 C15 Mo2 Se1 -153.3(2)
C11 C15 Mo2 Se1 91.07(19)
C20 C15 Mo2 Se1 -31.1(3)
C14 C15 Mo2 Se2 -44.9(2)
C11 C15 Mo2 Se2 -160.54(17)
C20 C15 Mo2 Se2 77.3(4)
C14 C15 Mo2 Mo1 -109.1(2)
C11 C15 Mo2 Mo1 135.19(17)
C20 C15 Mo2 Mo1 13.0(4)
C14 C15 Mo2 Fe4 168.89(18)
C11 C15 Mo2 Fe4 53.2(2)
C20 C15 Mo2 Fe4 -69.0(4)
C14 C15 Mo2 Fe1 -0.2(4)
C11 C15 Mo2 Fe1 -115.9(3)
C20 C15 Mo2 Fe1 121.9(3)
C12 C11 Mo2 B3 53.5(2)
C15 C11 Mo2 B3 168.3(2)
C16 C11 Mo2 B3 -69.6(3)
C12 C11 Mo2 C15 -114.8(3)
C16 C11 Mo2 C15 122.1(4)
C12 C11 Mo2 C14 -77.3(2)
C15 C11 Mo2 C14 37.6(2)
C16 C11 Mo2 C14 159.6(4)
C12 C11 Mo2 C13 -36.3(2)
C15 C11 Mo2 C13 78.5(2)
C16 C11 Mo2 C13 -159.4(4)
C15 C11 Mo2 C12 114.8(3)
C16 C11 Mo2 C12 -123.1(4)
C12 C11 Mo2 Se1 156.1(2)
C15 C11 Mo2 Se1 -89.1(2)
C16 C11 Mo2 Se1 33.0(3)
C12 C11 Mo2 Se2 -81.5(2)
C15 C11 Mo2 Se2 33.3(3)
C16 C11 Mo2 Se2 155.4(3)
C12 C11 Mo2 Mo1 164.15(16)
C15 C11 Mo2 Mo1 -81.0(2)
C16 C11 Mo2 Mo1 41.0(4)
C12 C11 Mo2 Fe4 105.4(2)
C15 C11 Mo2 Fe4 -139.83(19)
C16 C11 Mo2 Fe4 -17.8(3)
C12 C11 Mo2 Fe1 26.1(3)
C15 C11 Mo2 Fe1 140.88(18)
C16 C11 Mo2 Fe1 -97.0(3)
C13 C14 Mo2 B3 -2.7(3)
C15 C14 Mo2 B3 -118.7(2)
C19 C14 Mo2 B3 120.0(4)
C13 C14 Mo2 C15 116.0(3)
C19 C14 Mo2 C15 -121.3(5)
C13 C14 Mo2 C11 78.4(2)
C15 C14 Mo2 C11 -37.6(2)
C19 C14 Mo2 C11 -158.9(4)
C15 C14 Mo2 C13 -116.0(3)
C19 C14 Mo2 C13 122.8(5)
C13 C14 Mo2 C12 37.2(2)
C15 C14 Mo2 C12 -78.8(2)
C19 C14 Mo2 C12 159.9(4)
C13 C14 Mo2 Se1 147.6(2)
C15 C14 Mo2 Se1 31.6(2)
C19 C14 Mo2 Se1 -89.6(4)
C13 C14 Mo2 Se2 -103.9(2)
C15 C14 Mo2 Se2 140.1(2)
C19 C14 Mo2 Se2 18.8(4)
C13 C14 Mo2 Mo1 -142.0(2)
C15 C14 Mo2 Mo1 102.0(2)
C19 C14 Mo2 Mo1 -19.3(4)
C13 C14 Mo2 Fe4 86.7(4)
C15 C14 Mo2 Fe4 -29.3(5)
C19 C14 Mo2 Fe4 -150.6(3)
C13 C14 Mo2 Fe1 -64.1(3)
C15 C14 Mo2 Fe1 179.92(17)
C19 C14 Mo2 Fe1 58.7(4)
C14 C13 Mo2 B3 177.9(2)
C12 C13 Mo2 B3 -66.2(2)
C18 C13 Mo2 B3 57.6(4)
C14 C13 Mo2 C15 -37.6(2)
C12 C13 Mo2 C15 78.3(2)
C18 C13 Mo2 C15 -158.0(5)
C14 C13 Mo2 C11 -79.3(2)
C12 C13 Mo2 C11 36.5(2)
C18 C13 Mo2 C11 160.3(4)
C12 C13 Mo2 C14 115.9(3)
C18 C13 Mo2 C14 -120.4(5)
C14 C13 Mo2 C12 -115.9(3)
C18 C13 Mo2 C12 123.7(5)
C14 C13 Mo2 Se1 -56.5(3)
C12 C13 Mo2 Se1 59.4(3)
C18 C13 Mo2 Se1 -176.9(3)
C14 C13 Mo2 Se2 77.5(2)
C12 C13 Mo2 Se2 -166.6(2)
C18 C13 Mo2 Se2 -42.9(4)
C14 C13 Mo2 Mo1 76.6(3)
C12 C13 Mo2 Mo1 -167.52(16)
C18 C13 Mo2 Mo1 -43.8(5)
C14 C13 Mo2 Fe4 -151.03(18)
C12 C13 Mo2 Fe4 -35.1(3)
C18 C13 Mo2 Fe4 88.6(4)
C14 C13 Mo2 Fe1 129.2(2)
C12 C13 Mo2 Fe1 -114.9(2)
C18 C13 Mo2 Fe1 8.8(4)
C13 C12 Mo2 B3 114.0(2)
C11 C12 Mo2 B3 -128.5(2)
C17 C12 Mo2 B3 -8.0(4)
C13 C12 Mo2 C15 -79.3(2)
C11 C12 Mo2 C15 38.2(2)
C17 C12 Mo2 C15 158.7(5)
C13 C12 Mo2 C11 -117.5(3)
C17 C12 Mo2 C11 120.5(5)
C13 C12 Mo2 C14 -37.3(2)
C11 C12 Mo2 C14 80.2(2)
C17 C12 Mo2 C14 -159.4(5)
C11 C12 Mo2 C13 117.5(3)
C17 C12 Mo2 C13 -122.0(5)
C13 C12 Mo2 Se1 -146.05(19)
C11 C12 Mo2 Se1 -28.6(2)
C17 C12 Mo2 Se1 91.9(4)
C13 C12 Mo2 Se2 17.4(3)
C11 C12 Mo2 Se2 134.85(18)
C17 C12 Mo2 Se2 -104.7(4)
C13 C12 Mo2 Mo1 138.9(5)
C11 C12 Mo2 Mo1 -103.7(6)
C17 C12 Mo2 Mo1 16.8(9)
C13 C12 Mo2 Fe4 157.10(19)
C11 C12 Mo2 Fe4 -85.4(2)
C17 C12 Mo2 Fe4 35.1(4)
C13 C12 Mo2 Fe1 77.3(2)
C11 C12 Mo2 Fe1 -165.23(17)
C17 C12 Mo2 Fe1 -44.7(4)
B1 Mo1 Mo2 B3 3.31(14)
C4 Mo1 Mo2 B3 -167.39(15)
C3 Mo1 Mo2 B3 146.08(17)
C5 Mo1 Mo2 B3 -121.25(17)
C2 Mo1 Mo2 B3 97.3(3)
C1 Mo1 Mo2 B3 -58.7(4)
Se2 Mo1 Mo2 B3 -102.46(10)
Se1 Mo1 Mo2 B3 105.43(10)
Fe1 Mo1 Mo2 B3 -41.13(10)
Fe4 Mo1 Mo2 B3 44.22(10)
B1 Mo1 Mo2 C15 -159.08(15)
C4 Mo1 Mo2 C15 30.23(17)
C3 Mo1 Mo2 C15 -16.30(18)
C5 Mo1 Mo2 C15 76.37(18)
C2 Mo1 Mo2 C15 -65.1(3)
C1 Mo1 Mo2 C15 138.9(4)
Se2 Mo1 Mo2 C15 95.16(12)
Se1 Mo1 Mo2 C15 -56.95(12)
Fe1 Mo1 Mo2 C15 156.49(12)
Fe4 Mo1 Mo2 C15 -118.16(12)
B1 Mo1 Mo2 C11 -111.87(18)
C4 Mo1 Mo2 C11 77.44(19)
C3 Mo1 Mo2 C11 30.9(2)
C5 Mo1 Mo2 C11 123.6(2)
C2 Mo1 Mo2 C11 -17.9(3)
C1 Mo1 Mo2 C11 -173.9(4)
Se2 Mo1 Mo2 C11 142.37(15)
Se1 Mo1 Mo2 C11 -9.74(15)
Fe1 Mo1 Mo2 C11 -156.30(15)
Fe4 Mo1 Mo2 C11 -70.95(15)
B1 Mo1 Mo2 C14 154.37(16)
C4 Mo1 Mo2 C14 -16.33(18)
C3 Mo1 Mo2 C14 -62.86(19)
C5 Mo1 Mo2 C14 29.81(19)
C2 Mo1 Mo2 C14 -111.6(3)
C1 Mo1 Mo2 C14 92.3(4)
Se2 Mo1 Mo2 C14 48.60(13)
Se1 Mo1 Mo2 C14 -103.51(13)
Fe1 Mo1 Mo2 C14 109.93(13)
Fe4 Mo1 Mo2 C14 -164.72(13)
B1 Mo1 Mo2 C13 106.8(2)
C4 Mo1 Mo2 C13 -63.9(2)
C3 Mo1 Mo2 C13 -110.4(2)
C5 Mo1 Mo2 C13 -17.7(2)
C2 Mo1 Mo2 C13 -159.2(3)
C1 Mo1 Mo2 C13 44.8(5)
Se2 Mo1 Mo2 C13 1.1(2)
Se1 Mo1 Mo2 C13 -151.1(2)
Fe1 Mo1 Mo2 C13 62.4(2)
Fe4 Mo1 Mo2 C13 147.7(2)
B1 Mo1 Mo2 C12 -21.3(6)
C4 Mo1 Mo2 C12 168.0(6)
C3 Mo1 Mo2 C12 121.4(6)
C5 Mo1 Mo2 C12 -145.9(6)
C2 Mo1 Mo2 C12 72.7(6)
C1 Mo1 Mo2 C12 -83.4(7)
Se2 Mo1 Mo2 C12 -127.1(6)
Se1 Mo1 Mo2 C12 80.8(6)
Fe1 Mo1 Mo2 C12 -65.8(6)
Fe4 Mo1 Mo2 C12 19.6(6)
B1 Mo1 Mo2 Se1 -102.12(10)
C4 Mo1 Mo2 Se1 87.18(12)
C3 Mo1 Mo2 Se1 40.65(14)
C5 Mo1 Mo2 Se1 133.32(14)
C2 Mo1 Mo2 Se1 -8.1(2)
C1 Mo1 Mo2 Se1 -164.1(4)
Se2 Mo1 Mo2 Se1 152.110(16)
Fe1 Mo1 Mo2 Se1 -146.558(16)
Fe4 Mo1 Mo2 Se1 -61.210(14)
B1 Mo1 Mo2 Se2 105.77(10)
C4 Mo1 Mo2 Se2 -64.93(12)
C3 Mo1 Mo2 Se2 -111.46(14)
C5 Mo1 Mo2 Se2 -18.79(14)
C2 Mo1 Mo2 Se2 -160.2(2)
C1 Mo1 Mo2 Se2 43.7(4)
Se1 Mo1 Mo2 Se2 -152.110(16)
Fe1 Mo1 Mo2 Se2 61.331(15)
Fe4 Mo1 Mo2 Se2 146.680(16)
B1 Mo1 Mo2 Fe4 -40.91(10)
C4 Mo1 Mo2 Fe4 148.39(12)
C3 Mo1 Mo2 Fe4 101.86(14)
C5 Mo1 Mo2 Fe4 -165.47(14)
C2 Mo1 Mo2 Fe4 53.1(2)
C1 Mo1 Mo2 Fe4 -102.9(4)
Se2 Mo1 Mo2 Fe4 -146.680(16)
Se1 Mo1 Mo2 Fe4 61.210(14)
Fe1 Mo1 Mo2 Fe4 -85.348(15)
B1 Mo1 Mo2 Fe1 44.44(10)
C4 Mo1 Mo2 Fe1 -126.26(12)
C3 Mo1 Mo2 Fe1 -172.79(14)
C5 Mo1 Mo2 Fe1 -80.12(14)
C2 Mo1 Mo2 Fe1 138.4(2)
C1 Mo1 Mo2 Fe1 -17.6(4)
Se2 Mo1 Mo2 Fe1 -61.331(15)
Se1 Mo1 Mo2 Fe1 146.558(16)
Fe4 Mo1 Mo2 Fe1 85.348(15)
C30 Fe4 Mo2 B3 70.66(18)
C29 Fe4 Mo2 B3 179.7(2)
B1 Fe4 Mo2 B3 -74.22(17)
B2 Fe4 Mo2 B3 -27.66(17)
Se1 Fe4 Mo2 B3 177.46(14)
Fe2 Fe4 Mo2 B3 -50.26(14)
Mo1 Fe4 Mo2 B3 -114.81(14)
C30 Fe4 Mo2 C15 -55.52(16)
C29 Fe4 Mo2 C15 53.5(2)
B1 Fe4 Mo2 C15 159.60(15)
B2 Fe4 Mo2 C15 -153.84(15)
B3 Fe4 Mo2 C15 -126.18(18)
Se1 Fe4 Mo2 C15 51.28(11)
Fe2 Fe4 Mo2 C15 -176.44(11)
Mo1 Fe4 Mo2 C15 119.01(11)
C30 Fe4 Mo2 C11 -27.14(15)
C29 Fe4 Mo2 C11 81.9(2)
B1 Fe4 Mo2 C11 -172.01(13)
B2 Fe4 Mo2 C11 -125.46(14)
B3 Fe4 Mo2 C11 -97.79(16)
Se1 Fe4 Mo2 C11 79.67(9)
Fe2 Fe4 Mo2 C11 -148.05(9)
Mo1 Fe4 Mo2 C11 147.39(9)
C30 Fe4 Mo2 C14 -34.4(3)
C29 Fe4 Mo2 C14 74.6(4)
B1 Fe4 Mo2 C14 -179.3(3)
B2 Fe4 Mo2 C14 -132.7(3)
B3 Fe4 Mo2 C14 -105.1(3)
Se1 Fe4 Mo2 C14 72.4(3)
Fe2 Fe4 Mo2 C14 -155.3(3)
Mo1 Fe4 Mo2 C14 140.1(3)
C30 Fe4 Mo2 C13 28.95(19)
C29 Fe4 Mo2 C13 138.0(2)
B1 Fe4 Mo2 C13 -115.92(18)
B2 Fe4 Mo2 C13 -69.37(18)
B3 Fe4 Mo2 C13 -41.7(2)
Se1 Fe4 Mo2 C13 135.76(15)
Fe2 Fe4 Mo2 C13 -91.96(15)
Mo1 Fe4 Mo2 C13 -156.52(15)
C30 Fe4 Mo2 C12 8.65(15)
C29 Fe4 Mo2 C12 117.7(2)
B1 Fe4 Mo2 C12 -136.22(13)
B2 Fe4 Mo2 C12 -89.67(14)
B3 Fe4 Mo2 C12 -62.01(16)
Se1 Fe4 Mo2 C12 115.45(10)
Fe2 Fe4 Mo2 C12 -112.27(10)
Mo1 Fe4 Mo2 C12 -176.82(9)
C30 Fe4 Mo2 Se1 -106.81(12)
C29 Fe4 Mo2 Se1 2.20(19)
B1 Fe4 Mo2 Se1 108.32(10)
B2 Fe4 Mo2 Se1 154.88(11)
B3 Fe4 Mo2 Se1 -177.46(14)
Fe2 Fe4 Mo2 Se1 132.28(3)
Mo1 Fe4 Mo2 Se1 67.725(14)
C30 Fe4 Mo2 Se2 156.85(12)
C29 Fe4 Mo2 Se2 -94.14(19)
B1 Fe4 Mo2 Se2 11.98(10)
B2 Fe4 Mo2 Se2 58.54(11)
B3 Fe4 Mo2 Se2 86.20(14)
Se1 Fe4 Mo2 Se2 -96.342(18)
Fe2 Fe4 Mo2 Se2 35.94(3)
Mo1 Fe4 Mo2 Se2 -28.617(14)
C30 Fe4 Mo2 Mo1 -174.53(12)
C29 Fe4 Mo2 Mo1 -65.52(19)
B1 Fe4 Mo2 Mo1 40.60(10)
B2 Fe4 Mo2 Mo1 87.15(11)
B3 Fe4 Mo2 Mo1 114.81(14)
Se1 Fe4 Mo2 Mo1 -67.725(14)
Fe2 Fe4 Mo2 Mo1 64.55(3)
C30 Fe4 Mo2 Fe1 120.30(12)
C29 Fe4 Mo2 Fe1 -130.69(19)
B1 Fe4 Mo2 Fe1 -24.57(10)
B2 Fe4 Mo2 Fe1 21.98(11)
B3 Fe4 Mo2 Fe1 49.65(14)
Se1 Fe4 Mo2 Fe1 -132.892(18)
Fe2 Fe4 Mo2 Fe1 -0.61(3)
Mo1 Fe4 Mo2 Fe1 -65.168(13)
C22 Fe1 Mo2 B3 129.2(4)
C21 Fe1 Mo2 B3 -98.08(18)
B2 Fe1 Mo2 B3 29.50(17)
B1 Fe1 Mo2 B3 75.56(16)
Se2 Fe1 Mo2 B3 -174.31(14)
Fe3 Fe1 Mo2 B3 -19.07(14)
Mo1 Fe1 Mo2 B3 118.21(14)
C22 Fe1 Mo2 C15 -111.4(4)
C21 Fe1 Mo2 C15 21.3(3)
B3 Fe1 Mo2 C15 119.4(3)
B2 Fe1 Mo2 C15 148.9(3)
B1 Fe1 Mo2 C15 -165.0(3)
Se2 Fe1 Mo2 C15 -54.9(2)
Fe3 Fe1 Mo2 C15 100.3(2)
Mo1 Fe1 Mo2 C15 -122.4(2)
C22 Fe1 Mo2 C11 165.9(4)
C21 Fe1 Mo2 C11 -61.5(2)
B3 Fe1 Mo2 C11 36.6(2)
B2 Fe1 Mo2 C11 66.1(2)
B1 Fe1 Mo2 C11 112.16(19)
Se2 Fe1 Mo2 C11 -137.71(17)
Fe3 Fe1 Mo2 C11 17.54(17)
Mo1 Fe1 Mo2 C11 154.82(17)
C22 Fe1 Mo2 C14 -111.5(4)
C21 Fe1 Mo2 C14 21.19(17)
B3 Fe1 Mo2 C14 119.27(18)
B2 Fe1 Mo2 C14 148.77(16)
B1 Fe1 Mo2 C14 -165.17(15)
Se2 Fe1 Mo2 C14 -55.04(12)
Fe3 Fe1 Mo2 C14 100.20(12)
Mo1 Fe1 Mo2 C14 -122.52(12)
C22 Fe1 Mo2 C13 -143.3(4)
C21 Fe1 Mo2 C13 -10.63(16)
B3 Fe1 Mo2 C13 87.45(17)
B2 Fe1 Mo2 C13 116.95(15)
B1 Fe1 Mo2 C13 163.01(14)
Se2 Fe1 Mo2 C13 -86.86(10)
Fe3 Fe1 Mo2 C13 68.38(10)
Mo1 Fe1 Mo2 C13 -154.34(10)
C22 Fe1 Mo2 C12 -178.0(4)
C21 Fe1 Mo2 C12 -45.34(16)
B3 Fe1 Mo2 C12 52.73(17)
B2 Fe1 Mo2 C12 82.23(15)
B1 Fe1 Mo2 C12 128.29(14)
Se2 Fe1 Mo2 C12 -121.58(10)
Fe3 Fe1 Mo2 C12 33.67(10)
Mo1 Fe1 Mo2 C12 170.94(10)
C22 Fe1 Mo2 Se1 40.0(4)
C21 Fe1 Mo2 Se1 172.68(12)
B3 Fe1 Mo2 Se1 -89.24(14)
B2 Fe1 Mo2 Se1 -59.74(11)
B1 Fe1 Mo2 Se1 -13.69(10)
Se2 Fe1 Mo2 Se1 96.446(18)
Fe3 Fe1 Mo2 Se1 -108.311(19)
Mo1 Fe1 Mo2 Se1 28.968(14)
C22 Fe1 Mo2 Se2 -56.4(4)
C21 Fe1 Mo2 Se2 76.23(12)
B3 Fe1 Mo2 Se2 174.31(14)
B2 Fe1 Mo2 Se2 -156.19(11)
B1 Fe1 Mo2 Se2 -110.13(10)
Fe3 Fe1 Mo2 Se2 155.24(2)
Mo1 Fe1 Mo2 Se2 -67.478(14)
C22 Fe1 Mo2 Mo1 11.0(4)
C21 Fe1 Mo2 Mo1 143.71(12)
B3 Fe1 Mo2 Mo1 -118.21(14)
B2 Fe1 Mo2 Mo1 -88.71(10)
B1 Fe1 Mo2 Mo1 -42.65(9)
Se2 Fe1 Mo2 Mo1 67.478(14)
Fe3 Fe1 Mo2 Mo1 -137.28(2)
C22 Fe1 Mo2 Fe4 77.6(4)
C21 Fe1 Mo2 Fe4 -149.75(12)
B3 Fe1 Mo2 Fe4 -51.67(14)
B2 Fe1 Mo2 Fe4 -22.17(10)
B1 Fe1 Mo2 Fe4 23.89(9)
Se2 Fe1 Mo2 Fe4 134.020(18)
Fe3 Fe1 Mo2 Fe4 -70.737(18)
Mo1 Fe1 Mo2 Fe4 66.542(13)
C30 Fe4 Se1 Mo2 89.50(12)
C29 Fe4 Se1 Mo2 -178.62(12)
B1 Fe4 Se1 Mo2 -76.77(11)
B2 Fe4 Se1 Mo2 -37.04(16)
B3 Fe4 Se1 Mo2 1.94(10)
Fe2 Fe4 Se1 Mo2 -113.79(4)
Mo1 Fe4 Se1 Mo2 -72.147(12)
C30 Fe4 Se1 Mo1 161.64(12)
C29 Fe4 Se1 Mo1 -106.48(12)
B1 Fe4 Se1 Mo1 -4.62(11)
B2 Fe4 Se1 Mo1 35.10(16)
B3 Fe4 Se1 Mo1 74.08(10)
Fe2 Fe4 Se1 Mo1 -41.64(4)
Mo2 Fe4 Se1 Mo1 72.147(12)
B3 Mo2 Se1 Fe4 -1.99(11)
C15 Mo2 Se1 Fe4 -142.39(9)
C11 Mo2 Se1 Fe4 -107.20(8)
C14 Mo2 Se1 Fe4 -159.98(11)
C13 Mo2 Se1 Fe4 -126.44(18)
C12 Mo2 Se1 Fe4 -91.40(10)
Se2 Mo2 Se1 Fe4 101.855(18)
Mo1 Mo2 Se1 Fe4 78.177(15)
Fe1 Mo2 Se1 Fe4 47.726(18)
B3 Mo2 Se1 Mo1 -80.17(11)
C15 Mo2 Se1 Mo1 139.43(9)
C11 Mo2 Se1 Mo1 174.62(8)
C14 Mo2 Se1 Mo1 121.84(11)
C13 Mo2 Se1 Mo1 155.38(18)
C12 Mo2 Se1 Mo1 -169.57(10)
Se2 Mo2 Se1 Mo1 23.679(14)
Fe4 Mo2 Se1 Mo1 -78.177(15)
Fe1 Mo2 Se1 Mo1 -30.450(15)
B1 Mo1 Se1 Fe4 4.60(11)
C4 Mo1 Se1 Fe4 158.84(10)
C3 Mo1 Se1 Fe4 129.92(10)
C5 Mo1 Se1 Fe4 150.32(15)
C2 Mo1 Se1 Fe4 98.82(9)
C1 Mo1 Se1 Fe4 97.19(12)
Se2 Mo1 Se1 Fe4 -101.856(17)
Mo2 Mo1 Se1 Fe4 -78.006(15)
Fe1 Mo1 Se1 Fe4 -47.001(18)
B1 Mo1 Se1 Mo2 82.61(11)
C4 Mo1 Se1 Mo2 -123.16(10)
C3 Mo1 Se1 Mo2 -152.07(10)
C5 Mo1 Se1 Mo2 -131.67(15)
C2 Mo1 Se1 Mo2 176.82(9)
C1 Mo1 Se1 Mo2 175.20(12)
Se2 Mo1 Se1 Mo2 -23.850(14)
Fe1 Mo1 Se1 Mo2 31.004(15)
Fe4 Mo1 Se1 Mo2 78.006(15)
C22 Fe1 Se2 Mo1 88.96(14)
C21 Fe1 Se2 Mo1 179.30(13)
B3 Fe1 Se2 Mo1 -76.54(10)
B2 Fe1 Se2 Mo1 -37.02(16)
B1 Fe1 Se2 Mo1 1.95(10)
Fe3 Fe1 Se2 Mo1 -114.09(4)
Mo2 Fe1 Se2 Mo1 -72.232(12)
C22 Fe1 Se2 Mo2 161.19(14)
C21 Fe1 Se2 Mo2 -108.47(13)
B3 Fe1 Se2 Mo2 -4.31(10)
B2 Fe1 Se2 Mo2 35.21(16)
B1 Fe1 Se2 Mo2 74.18(10)
Fe3 Fe1 Se2 Mo2 -41.86(3)
Mo1 Fe1 Se2 Mo2 72.232(12)
B1 Mo1 Se2 Fe1 -2.01(11)
C4 Mo1 Se2 Fe1 -147.65(9)
C3 Mo1 Se2 Fe1 -158.63(12)
C5 Mo1 Se2 Fe1 -112.94(9)
C2 Mo1 Se2 Fe1 -114.39(17)
C1 Mo1 Se2 Fe1 -92.14(9)
Se1 Mo1 Se2 Fe1 102.215(18)
Mo2 Mo1 Se2 Fe1 78.597(16)
Fe4 Mo1 Se2 Fe1 48.090(19)
B1 Mo1 Se2 Mo2 -80.61(11)
C4 Mo1 Se2 Mo2 133.75(9)
C3 Mo1 Se2 Mo2 122.77(11)
C5 Mo1 Se2 Mo2 168.46(9)
C2 Mo1 Se2 Mo2 167.02(17)
C1 Mo1 Se2 Mo2 -170.74(9)
Se1 Mo1 Se2 Mo2 23.619(14)
Fe1 Mo1 Se2 Mo2 -78.597(16)
Fe4 Mo1 Se2 Mo2 -30.506(15)
B3 Mo2 Se2 Fe1 4.30(10)
C15 Mo2 Se2 Fe1 160.74(10)
C11 Mo2 Se2 Fe1 140.35(15)
C14 Mo2 Se2 Fe1 136.76(10)
C13 Mo2 Se2 Fe1 103.05(9)
C12 Mo2 Se2 Fe1 93.26(11)
Se1 Mo2 Se2 Fe1 -101.386(18)
Mo1 Mo2 Se2 Fe1 -77.459(16)
Fe4 Mo2 Se2 Fe1 -46.689(18)
B3 Mo2 Se2 Mo1 81.76(10)
C15 Mo2 Se2 Mo1 -121.80(10)
C11 Mo2 Se2 Mo1 -142.19(15)
C14 Mo2 Se2 Mo1 -145.78(10)
C13 Mo2 Se2 Mo1 -179.50(9)
C12 Mo2 Se2 Mo1 170.72(11)
Se1 Mo2 Se2 Mo1 -23.927(14)
Fe4 Mo2 Se2 Mo1 30.770(15)
Fe1 Mo2 Se2 Mo1 77.459(16)
